data_1557809
loop_
_publ_author_name
'Retboll, Mikael'
'Moller, Eval Rud'
'Hazell, Rita G.'
'Jorgensen, Karl Anker'

_publ_section_title
;
 Reactions of Dioxo[N-(salicylidene)-2-aminophenolato-N,O,O']
 (hexamethylphosphoramide)molybdenum(VI) Complexes with Substituted
 Hydrazines and Chemistry of Molybdenum(VI)-Hydrazido Complexes
;
_journal_name_full 'Acta Chemica Scandinavica'
_journal_page_first 278
_journal_page_last 290
_journal_paper_doi 10.3891/acta.chem.scand.49-0278
_journal_volume 49
_journal_year 1995
_chemical_formula_sum 'C22 H22 Mo N4 O3'
_chemical_formula_weight 486.39
_chemical_name_common
;
(mer-2-[1-(2-oxo-phenyliminato)ethyl]phenolato-N,O,O'(2-aminophenolato-O,N)
(N,N-di-methylhydrazido)molybdenum(VI)
;
_space_group_IT_number 2
_space_group_name_Hall '-P 1'
_space_group_name_H-M_alt 'P -1'
_symmetry_cell_setting triclinic
_symmetry_Int_Tables_number 2
_symmetry_space_group_name_Hall '-P 1'
_symmetry_space_group_name_H-M 'P -1'
_cell_angle_alpha 110.865(7)
_cell_angle_beta 110.236(6)
_cell_angle_gamma 100.457(6)
_cell_formula_units_Z 2
_cell_length_a 10.7238(12)
_cell_length_b 11.6098(13)
_cell_length_c 10.3910(11)
_cell_volume 1063.5(2)
_diffrn_ambient_temperature 293
_diffrn_radiation_probe x-ray
_diffrn_radiation_type MoK\a
_diffrn_radiation_wavelength 0.71069
_exptl_absorpt_coefficient_mu 0.630
_exptl_crystal_density_diffrn 1.519
_refine_ls_goodness_of_fit_ref 1.276
_refine_ls_number_parameters 207
_refine_ls_number_reflns 2270
_refine_ls_R_factor_gt 0.055
_refine_ls_wR_factor_gt 0.055
_cod_data_source_file Acta-Chem-Scand-1995-49-278.cif
_cod_data_source_block 1
_cod_depositor_comments
;
Disorder but occupancy value not found in the paper
then fixed to 0.5
;
_cod_original_cell_volume 1063.6(2)
_cod_database_code 1557809

loop_
_space_group_symop_id
_space_group_symop_operation_xyz
1 x,y,z
2 -x,-y,-z

loop_
_atom_site_label
_atom_site_type_symbol
_atom_site_thermal_displace_type
_atom_site_fract_x
_atom_site_fract_y
_atom_site_fract_z
_atom_site_occupancy
_atom_site_U_iso_or_equiv
_atom_site_calc_flag
_atom_site_refinement_flags
_atom_site_disorder_assembly
_atom_site_disorder_group
Mo Mo Uiso 0.89382(7) 0.24277(6) 0.34507(7) 1.000 0.0390 . . . .
O1 O Uiso 0.8820(7) 0.0645(5) 0.3354(8) 0.500 0.0300 . . . .
O1' O Uiso 0.8202(16) 0.3344(9) 0.2310(14) 0.500 0.0380 . . . .
O2 O Uiso 0.8153(9) 0.3606(7) 0.2618(8) 0.500 0.0410 . . . .
O2' O Uiso 0.9317(15) 0.0904(9) 0.3748(11) 0.500 0.0300 . . . .
O3' O Uiso 0.7227(5) 0.1987(9) 0.3867(5) 1.000 0.0360 . . . .
N1 N Uiso 0.7515(8) 0.1159(7) 0.0931(7) 0.500 0.0320 . . . .
N1' N Uiso 0.7950(11) 0.0734(9) 0.1089(10) 0.500 0.0320 . . . .
N2 N Uiso 0.9650(6) 0.3696(5) 0.5615(6) 1.000 0.0280 . . . .
N3 N Uiso 1.0710(7) 0.2884(5) 0.3715(6) 1.000 0.0350 . . . .
N4 N Uiso 1.2055(7) 0.3139(7) 0.4467(8) 1.000 0.0520 . . . .
C1 C Uiso 0.9159(15) -0.0162(13) 0.2347(14) 0.500 0.0340 . . . .
C1' C Uiso 0.689(2) 0.2873(15) 0.1174(19) 0.500 0.0380 . . . .
C2 C Uiso 0.9956(14) -0.0877(13) 0.2921(18) 0.500 0.0400 . . . .
C2' C Uiso 0.627(2) 0.3848(19) 0.110(3) 0.500 0.0490 . . . .
C3 C Uiso 1.0341(19) -0.1739(16) 0.1970(18) 0.500 0.0550 . . . .
C3' C Uiso 0.492(2) 0.346(2) -0.004(3) 0.500 0.0540 . . . .
C4 C Uiso 0.9922(18) -0.1947(16) 0.0466(19) 0.500 0.0660 . . . .
C4' C Uiso 0.421(2) 0.217(2) -0.112(3) 0.500 0.0530 . . . .
C5 C Uiso 0.9085(16) -0.1351(13) -0.0128(17) 0.500 0.0580 . . . .
C5' C Uiso 0.4813(17) 0.125(2) -0.113(2) 0.500 0.0470 . . . .
C6 C Uiso 0.8670(14) -0.0444(11) 0.0786(13) 0.500 0.0400 . . . .
C6' C Uiso 0.6173(16) 0.1566(15) 0.0008(16) 0.500 0.0370 . . . .
C7 C Uiso 0.7683(10) 0.0136(9) 0.0082(10) 0.500 0.0380 . . . .
C7' C Uiso 0.6847(12) 0.0555(11) -0.0085(13) 0.500 0.0370 . . . .
C8 C Uiso 0.6891(12) -0.0489(11) -0.1698(11) 0.500 0.0550 . . . .
C8' C Uiso 0.6171(15) -0.0737(15) -0.1608(13) 0.500 0.0540 . . . .
C9 C Uiso 0.6488(12) 0.1728(12) 0.0354(12) 0.500 0.0360 . . . .
C9' C Uiso 0.8672(18) -0.0204(14) 0.1110(15) 0.500 0.0370 . . . .
C10 C Uiso 0.5163(12) 0.1129(14) -0.0878(14) 0.500 0.0440 . . . .
C10' C Uiso 0.885(2) -0.1082(19) -0.005(2) 0.500 0.0530 . . . .
C11 C Uiso 0.4290(17) 0.1810(14) -0.1181(18) 0.500 0.0510 . . . .
C11' C Uiso 0.966(3) -0.182(3) 0.021(2) 0.500 0.0640 . . . .
C12 C Uiso 0.4693(16) 0.3116(15) -0.022(2) 0.500 0.0530 . . . .
C12' C Uiso 1.038(3) -0.167(2) 0.166(3) 0.500 0.0570 . . . .
C13 C Uiso 0.6017(15) 0.3739(16) 0.1052(19) 0.500 0.0490 . . . .
C13' C Uiso 1.024(2) -0.0769(19) 0.286(3) 0.500 0.0410 . . . .
C14 C Uiso 0.6893(17) 0.3049(13) 0.1321(16) 0.500 0.0390 . . . .
C14' C Uiso 0.939(2) -0.0056(17) 0.2580(18) 0.500 0.0330 . . . .
C15 C Uiso 0.7403(8) 0.2727(7) 0.5279(8) 1.000 0.0350 . . . .
C16 C Uiso 0.6391(8) 0.2571(8) 0.5802(9) 1.000 0.0500 . . . .
C17 C Uiso 0.6713(10) 0.3406(9) 0.7310(10) 1.000 0.0560 . . . .
C18 C Uiso 0.8007(10) 0.4389(8) 0.8253(9) 1.000 0.0510 . . . .
C19 C Uiso 0.9023(8) 0.4561(7) 0.7770(8) 1.000 0.0370 . . . .
C20 C Uiso 0.8732(7) 0.3721(6) 0.6272(8) 1.000 0.0300 . . . .
C21 C Uiso 1.2530(9) 0.2468(8) 0.5395(10) 1.000 0.0580 . . . .
C22 C Uiso 1.3089(9) 0.4070(9) 0.4394(10) 1.000 0.0630 . . . .

loop_
_atom_type_symbol
_atom_type_description
_atom_type_scat_dispersion_real
_atom_type_scat_dispersion_imag
_atom_type_scat_source
C C 0.0033 0.0016 ' International Tables Vol C Tables 4.2.6.8 and 6.1.1.4'
B B 0.0013 0.0007 ' International Tables Vol C Tables 4.2.6.8 and 6.1.1.4'
Mo Mo -1.6832 0.6857 ' International Tables Vol C Tables 4.2.6.8 and 6.1.1.4'
N N 0.0061 0.0033 ' International Tables Vol C Tables 4.2.6.8 and 6.1.1.4'
O O 0.0106 0.0060 ' International Tables Vol C Tables 4.2.6.8 and 6.1.1.4'

loop_
_geom_angle_atom_site_label_1
_geom_angle_atom_site_label_2
_geom_angle_atom_site_label_3
_geom_angle
_geom_angle_site_symmetry_1
_geom_angle_site_symmetry_2
_geom_angle_site_symmetry_3
_geom_angle_publ_flag
O1 Mo O1' 144.7(4) . . . yes
O1 Mo O2 151.5(3) . . . yes
O1 Mo O2' 14.2(4) . . . yes
O1 Mo O3' 78.8(4) . . . yes
O1 Mo N1 80.5(3) . . . yes
O1 Mo N1' 63.9(3) . . . yes
O1 Mo N2 107.9(3) . . . yes
O1 Mo N3 95.5(3) . . . yes
O1' Mo O2 10.8(5) . . . yes
O1' Mo O2' 156.5(5) . . . yes
O1' Mo O3' 95.0(6) . . . yes
O1' Mo N1 64.6(4) . . . yes
O1' Mo N1' 82.4(5) . . . yes
O1' Mo N2 104.4(4) . . . yes
O1' Mo N3 99.8(6) . . . yes
O2 Mo O2' 165.1(4) . . . yes
O2 Mo O3' 89.2(4) . . . yes
O2 Mo N1 73.4(3) . . . yes
O2 Mo N1' 92.0(4) . . . yes
O2 Mo N2 94.3(3) . . . yes
O2 Mo N3 103.3(3) . . . yes
O2' Mo O3' 87.1(5) . . . yes
O2' Mo N1 92.1(4) . . . yes
O2' Mo N1' 74.1(4) . . . yes
O2' Mo N2 98.9(3) . . . yes
O2' Mo N3 84.1(5) . . . yes
O3' Mo N1 88.7(3) . . . yes
O3' Mo N1' 95.1(4) . . . yes
O3' Mo N2 77.4(3) . . . yes
O3' Mo N3 161.2(2) . . . yes
N1 Mo N1' 19.5(4) . . . yes
N1 Mo N2 161.7(3) . . . yes
N1 Mo N3 108.2(3) . . . yes
N1' Mo N2 170.2(3) . . . yes
N1' Mo N3 98.4(4) . . . yes
N2 Mo N3 87.6(3) . . . yes
Mo O1 O2' 79.9(16) . . . yes
Mo O1 C1 118.2(8) . . . yes
Mo O1 C14' 118.4(10) . . . yes
O2' O1 C1 95(2) . . . yes
O2' O1 C14' 84(2) . . . yes
C1 O1 C14' 10.7(10) . . . yes
Mo O1' O2 99(2) . . . yes
Mo O1' C1' 124.0(12) . . . yes
Mo O1' C14 128.5(12) . . . yes
O2 O1' C1' 98(3) . . . yes
O2 O1' C14 90(3) . . . yes
C1' O1' C14 8.9(11) . . . yes
Mo O2 O1' 71(2) . . . yes
Mo O2 C1' 112.3(9) . . . yes
Mo O2 C14 118.5(9) . . . yes
O1' O2 C1' 67(3) . . . yes
O1' O2 C14 74(3) . . . yes
C1' O2 C14 7.8(11) . . . yes
Mo O2' O1 85.9(16) . . . yes
Mo O2' C1 113.2(8) . . . yes
Mo O2' C14' 117.6(10) . . . yes
O1 O2' C1 65.5(16) . . . yes
O1 O2' C14' 74.4(18) . . . yes
C1 O2' C14' 9.1(11) . . . yes
Mo O3' C15 115.9(6) . . . yes
Mo N1 N1' 80.1(8) . . . yes
Mo N1 C6' 120.0(7) . . . yes
Mo N1 C7 124.3(7) . . . yes
Mo N1 C7' 172.1(11) . . . yes
Mo N1 C9 110.8(6) . . . yes
N1' N1 C6' 158.8(12) . . . yes
N1' N1 C7 45.3(9) . . . yes
N1' N1 C7' 98.0(13) . . . yes
N1' N1 C9 168.5(12) . . . yes
C6' N1 C7 115.6(8) . . . yes
C6' N1 C7' 61.1(11) . . . yes
C6' N1 C9 9.7(7) . . . yes
C7 N1 C7' 55.7(10) . . . yes
C7 N1 C9 124.5(8) . . . yes
C7' N1 C9 70.6(11) . . . yes
Mo N1' N1 80.4(9) . . . yes
Mo N1' C6 118.3(7) . . . yes
Mo N1' C7 168.0(12) . . . yes
Mo N1' C7' 126.2(9) . . . yes
Mo N1' C9' 109.1(7) . . . yes
N1 N1' C6 160.5(11) . . . yes
N1 N1' C7 99.2(13) . . . yes
N1 N1' C7' 46.3(9) . . . yes
N1 N1' C9' 170.3(12) . . . yes
C6 N1' C7 61.4(10) . . . yes
C6 N1' C7' 115.5(9) . . . yes
C6 N1' C9' 9.8(7) . . . yes
C7 N1' C7' 55.9(10) . . . yes
C7 N1' C9' 71.2(11) . . . yes
C7' N1' C9' 124.5(11) . . . yes
Mo N2 C20 118.5(5) . . . yes
Mo N3 N4 153.0(6) . . . yes
N3 N4 C21 119.4(8) . . . yes
N3 N4 C22 121.0(8) . . . yes
C21 N4 C22 119.6(8) . . . yes
O1 C1 O2' 19.7(7) . . . yes
O1 C1 C2 114.4(11) . . . yes
O1 C1 C6 125.6(14) . . . yes
O1 C1 C9' 113.8(16) . . . yes
O1 C1 C13' 120.9(14) . . . yes
O1 C1 C14' 80(6) . . . yes
O2' C1 C2 103.2(11) . . . yes
O2' C1 C6 135.9(14) . . . yes
O2' C1 C9' 123.9(16) . . . yes
O2' C1 C13' 106.4(14) . . . yes
O2' C1 C14' 61(6) . . . yes
C2 C1 C6 119.7(14) . . . no
C2 C1 C9' 131.7(16) . . . no
C2 C1 C13' 13.1(12) . . . no
C2 C1 C14' 57(6) . . . no
C6 C1 C9' 12.1(11) . . . no
C6 C1 C13' 113.3(15) . . . no
C6 C1 C14' 137(6) . . . no
C9' C1 C13' 124.6(18) . . . no
C9' C1 C14' 138(6) . . . no
C13' C1 C14' 52(6) . . . no
O1' C1' O2 15.2(8) . . . yes
O1' C1' C2' 114.3(17) . . . yes
O1' C1' C6' 125.8(18) . . . yes
O1' C1' C9 113.9(18) . . . yes
O1' C1' C13 121.1(15) . . . yes
O1' C1' C14 79(7) . . . yes
O2 C1' C2' 102.1(16) . . . yes
O2 C1' C6' 138.2(17) . . . yes
O2 C1' C9 126.1(17) . . . yes
O2 C1' C13 107.7(14) . . . yes
O2 C1' C14 64(7) . . . yes
C2' C1' C6' 119.6(19) . . . no
C2' C1' C9 132(2) . . . no
C2' C1' C13 9.6(12) . . . no
C2' C1' C14 41(7) . . . no
C6' C1' C9 12.1(10) . . . no
C6' C1' C13 113.1(16) . . . no
C6' C1' C14 152(9) . . . no
C9 C1' C13 125.0(18) . . . no
C9 C1' C14 159(9) . . . no
C13 C1' C14 44(7) . . . no
C1 C2 C3 118.7(14) . . . no
C1 C2 C12' 107.8(15) . . . no
C1 C2 C13' 97(5) . . . no
C1 C2 C14' 9.1(10) . . . no
C3 C2 C12' 12.2(13) . . . no
C3 C2 C13' 59(5) . . . no
C3 C2 C14' 123.4(16) . . . no
C12' C2 C13' 52(5) . . . no
C12' C2 C14' 111.7(17) . . . no
C13' C2 C14' 93(5) . . . no
C1' C2' C3' 119(2) . . . no
C1' C2' C12 107.6(19) . . . no
C1' C2' C13 103(7) . . . no
C1' C2' C14 6.1(9) . . . no
C3' C2' C12 11.8(13) . . . no
C3' C2' C13 44(6) . . . no
C3' C2' C14 124(2) . . . no
C12 C2' C13 38(6) . . . no
C12 C2' C14 112(2) . . . no
C13 C2' C14 104(7) . . . no
C2 C3 C4 120.6(18) . . . no
C2 C3 C11' 110.4(18) . . . no
C2 C3 C12' 117(6) . . . no
C2 C3 C13' 13.8(14) . . . no
C4 C3 C11' 10.3(14) . . . no
C4 C3 C12' 26(5) . . . no
C4 C3 C13' 118(2) . . . no
C11' C3 C12' 29(6) . . . no
C11' C3 C13' 108(2) . . . no
C12' C3 C13' 108(6) . . . no
C2' C3' C4' 121(2) . . . no
C2' C3' C11 110(2) . . . no
C2' C3' C12 118(5) . . . no
C2' C3' C13 8.4(14) . . . no
C4' C3' C11 10.4(12) . . . no
C4' C3' C12 21(4) . . . no
C4' C3' C13 119(2) . . . no
C11 C3' C12 22(4) . . . no
C11 C3' C13 109(2) . . . no
C12 C3' C13 113(5) . . . no
C3 C4 C5 121.4(18) . . . no
C3 C4 C10' 113.5(16) . . . no
C3 C4 C11' 132(5) . . . no
C3 C4 C12' 8.8(19) . . . no
C5 C4 C10' 7.9(9) . . . no
C5 C4 C11' 11(4) . . . no
C5 C4 C12' 121(2) . . . no
C10' C4 C11' 19(4) . . . no
C10' C4 C12' 113(2) . . . no
C11' C4 C12' 132(5) . . . no
C3' C4' C5' 122(2) . . . no
C3' C4' C10 114.0(19) . . . no
C3' C4' C11 135(5) . . . no
C3' C4' C12 7.2(15) . . . no
C5' C4' C10 7.8(9) . . . no
C5' C4' C11 15(4) . . . no
C5' C4' C12 121(3) . . . no
C10 C4' C11 21(4) . . . no
C10 C4' C12 114(2) . . . no
C11 C4' C12 133(5) . . . no
C4 C5 C6 120.9(14) . . . no
C4 C5 C9' 117.5(13) . . . no
C4 C5 C10' 147(4) . . . no
C4 C5 C11' 4.6(14) . . . no
C6 C5 C9' 3.8(8) . . . no
C6 C5 C10' 26(3) . . . no
C6 C5 C11' 125.4(19) . . . no
C9' C5 C10' 30(3) . . . no
C9' C5 C11' 122.0(18) . . . no
C10' C5 C11' 151(4) . . . no
C4' C5' C6' 121(2) . . . no
C4' C5' C9 117.7(18) . . . no
C4' C5' C10 149(4) . . . no
C4' C5' C11 6.8(16) . . . no
C6' C5' C9 3.6(8) . . . no
C6' C5' C10 29(3) . . . no
C6' C5' C11 127(2) . . . no
C9 C5' C10 32(3) . . . no
C9 C5' C11 124(2) . . . no
C10 C5' C11 153(4) . . . no
N1' C6 C1 89.6(10) . . . yes
N1' C6 C5 151.5(11) . . . yes
N1' C6 C7 33.5(6) . . . yes
N1' C6 C9' 45(3) . . . yes
N1' C6 C10' 141.0(16) . . . yes
N1' C6 C14' 91.4(11) . . . yes
C1 C6 C5 118.4(14) . . . no
C1 C6 C7 121.9(13) . . . no
C1 C6 C9' 45(3) . . . no
C1 C6 C10' 129.2(18) . . . no
C1 C6 C14' 6.1(11) . . . no
C5 C6 C7 119.7(11) . . . no
C5 C6 C9' 161(4) . . . no
C5 C6 C10' 10.9(14) . . . no
C5 C6 C14' 115.8(14) . . . no
C7 C6 C9' 78(4) . . . no
C7 C6 C10' 108.8(15) . . . no
C7 C6 C14' 124.5(13) . . . no
C9' C6 C10' 170(5) . . . no
C9' C6 C14' 47(3) . . . no
C10' C6 C14' 126.6(18) . . . no
N1 C6' C1' 88.8(12) . . . yes
N1 C6' C5' 152.5(16) . . . yes
N1 C6' C7' 33.9(6) . . . yes
N1 C6' C9 44(4) . . . yes
N1 C6' C10 140.1(18) . . . yes
N1 C6' C14 91.5(10) . . . yes
C1' C6' C5' 118.3(18) . . . no
C1' C6' C7' 121.8(15) . . . no
C1' C6' C9 45(4) . . . no
C1' C6' C10 130(2) . . . no
C1' C6' C14 3.5(12) . . . no
C5' C6' C7' 119.9(15) . . . no
C5' C6' C9 162(4) . . . no
C5' C6' C10 12.4(14) . . . no
C5' C6' C14 115.4(16) . . . no
C7' C6' C9 77(4) . . . no
C7' C6' C10 108.1(17) . . . no
C7' C6' C14 124.7(13) . . . no
C9 C6' C10 170(5) . . . no
C9 C6' C14 48(4) . . . no
C10 C6' C14 127.1(19) . . . no
N1 C7 N1' 35.5(9) . . . yes
N1 C7 C6 120.6(8) . . . yes
N1 C7 C7' 45.7(8) . . . yes
N1 C7 C8 120.9(10) . . . yes
N1 C7 C8' 108.5(10) . . . yes
N1 C7 C9' 107.0(9) . . . yes
N1' C7 C6 85.1(11) . . . yes
N1' C7 C7' 79.1(12) . . . yes
N1' C7 C8 156.5(14) . . . yes
N1' C7 C8' 138.0(14) . . . yes
N1' C7 C9' 71.4(11) . . . yes
C6 C7 C7' 157.6(12) . . . no
C6 C7 C8 118.4(10) . . . no
C6 C7 C8' 124.5(10) . . . no
C6 C7 C9' 13.8(8) . . . no
C7' C7 C8 78.5(10) . . . no
C7' C7 C8' 62.9(10) . . . no
C7' C7 C9' 145.9(13) . . . no
C8 C7 C8' 28.8(8) . . . no
C8 C7 C9' 132.1(11) . . . no
C8' C7 C9' 134.7(11) . . . no
N1 C7' N1' 35.7(8) . . . yes
N1 C7' C6' 85.0(12) . . . yes
N1 C7' C7 78.6(12) . . . yes
N1 C7' C8 136.3(14) . . . yes
N1 C7' C8' 156.6(16) . . . yes
N1 C7' C9 71.4(11) . . . yes
N1' C7' C6' 120.6(11) . . . yes
N1' C7' C7 45.0(8) . . . yes
N1' C7' C8 107.6(11) . . . yes
N1' C7' C8' 121.0(13) . . . yes
N1' C7' C9 107.0(10) . . . yes
C6' C7' C7 159.0(15) . . . no
C6' C7' C8 125.6(10) . . . no
C6' C7' C8' 118.4(12) . . . no
C6' C7' C9 13.8(7) . . . no
C7 C7' C8 62.9(9) . . . no
C7 C7' C8' 78.4(11) . . . no
C7 C7' C9 146.5(13) . . . no
C8 C7' C8' 28.8(8) . . . no
C8 C7' C9 135.4(10) . . . no
C8' C7' C9 132.0(12) . . . no
C7 C8 C7' 38.6(7) . . . no
C7 C8 C8' 86.1(12) . . . no
C7' C8 C8' 65.0(13) . . . no
C7 C8' C7' 38.7(7) . . . no
C7 C8' C8 65.1(11) . . . no
C7' C8' C8 86.2(15) . . . no
N1 C9 C1' 110.6(13) . . . yes
N1 C9 C5' 139.8(12) . . . yes
N1 C9 C6' 127(4) . . . yes
N1 C9 C7' 38.0(7) . . . yes
N1 C9 C10 129.8(13) . . . yes
N1 C9 C14 112.0(11) . . . yes
C1' C9 C5' 109.6(16) . . . no
C1' C9 C6' 123(4) . . . no
C1' C9 C7' 147.0(16) . . . no
C1' C9 C10 119.5(16) . . . no
C1' C9 C14 3.0(13) . . . no
C5' C9 C6' 14(3) . . . no
C5' C9 C7' 102.8(11) . . . no
C5' C9 C10 10.1(11) . . . no
C5' C9 C14 107.9(13) . . . no
C6' C9 C7' 89(4) . . . no
C6' C9 C10 8(3) . . . no
C6' C9 C14 121(4) . . . no
C7' C9 C10 93.1(11) . . . no
C7' C9 C14 149.0(13) . . . no
C10 C9 C14 117.8(14) . . . no
N1' C9' C1 111.3(15) . . . yes
N1' C9' C5 138.8(11) . . . yes
N1' C9' C6 125(4) . . . yes
N1' C9' C7 37.4(7) . . . yes
N1' C9' C10' 129.9(14) . . . yes
N1' C9' C14' 111.9(14) . . . yes
C1 C9' C5 109.8(16) . . . no
C1 C9' C6 123(4) . . . no
C1 C9' C7 146.6(18) . . . no
C1 C9' C10' 118.8(19) . . . no
C1 C9' C14' 6.9(12) . . . no
C5 C9' C6 15(3) . . . no
C5 C9' C7 102.5(10) . . . no
C5 C9' C10' 9.1(10) . . . no
C5 C9' C14' 108.7(15) . . . no
C6 C9' C7 88(3) . . . no
C6 C9' C10' 7(4) . . . no
C6 C9' C14' 123(4) . . . no
C7 C9' C10' 93.4(12) . . . no
C7 C9' C14' 148.8(17) . . . no
C10' C9' C14' 117.8(18) . . . no
C4' C10 C5' 24(3) . . . no
C4' C10 C6' 116.4(18) . . . no
C4' C10 C9 115.4(14) . . . no
C4' C10 C11 6.6(11) . . . no
C5' C10 C6' 139(4) . . . no
C5' C10 C9 138(4) . . . no
C5' C10 C11 18(3) . . . no
C6' C10 C9 2.6(11) . . . no
C6' C10 C11 122.9(18) . . . no
C9 C10 C11 121.8(15) . . . no
C4 C10' C5 25(3) . . . no
C4 C10' C6 117.9(17) . . . no
C4 C10' C9' 116.3(15) . . . no
C4 C10' C11' 5.5(10) . . . no
C5 C10' C6 143(4) . . . no
C5 C10' C9' 141(4) . . . no
C5 C10' C11' 20(3) . . . no
C6 C10' C9' 2.5(12) . . . no
C6 C10' C11' 123(2) . . . no
C9' C10' C11' 121.8(17) . . . no
C3' C11 C4' 35(4) . . . no
C3' C11 C5' 125(2) . . . no
C3' C11 C10 117.8(15) . . . no
C3' C11 C12 5.7(12) . . . no
C4' C11 C5' 158(5) . . . no
C4' C11 C10 152(5) . . . no
C4' C11 C12 34(4) . . . no
C5' C11 C10 8.7(12) . . . no
C5' C11 C12 128(2) . . . no
C10 C11 C12 120.3(16) . . . no
C3 C11' C4 38(4) . . . no
C3 C11' C5 127(2) . . . no
C3 C11' C10' 118(2) . . . no
C3 C11' C12' 7.5(16) . . . no
C4 C11' C5 165(5) . . . no
C4 C11' C10' 156(5) . . . no
C4 C11' C12' 35(4) . . . no
C5 C11' C10' 8.9(13) . . . no
C5 C11' C12' 129(3) . . . no
C10' C11' C12' 121(2) . . . no
C2' C12 C3' 50(5) . . . no
C2' C12 C4' 130(2) . . . no
C2' C12 C11 118.3(17) . . . no
C2' C12 C13 6.5(12) . . . no
C3' C12 C4' 152(6) . . . no
C3' C12 C11 153(5) . . . no
C3' C12 C13 53(5) . . . no
C4' C12 C11 13.2(16) . . . no
C4' C12 C13 132(2) . . . no
C11 C12 C13 119.1(18) . . . no
C2 C12' C3 51(5) . . . no
C2 C12' C4 130(3) . . . no
C2 C12' C11' 117(3) . . . no
C2 C12' C13' 11.2(12) . . . no
C3 C12' C4 146(7) . . . no
C3 C12' C11' 144(7) . . . no
C3 C12' C13' 57(5) . . . no
C4 C12' C11' 12.7(18) . . . no
C4 C12' C13' 131(3) . . . no
C11' C12' C13' 119(3) . . . no
C1' C13 C2' 68(7) . . . no
C1' C13 C3' 126(2) . . . no
C1' C13 C12 114.2(16) . . . no
C1' C13 C14 6.0(9) . . . no
C2' C13 C3' 128(7) . . . no
C2' C13 C12 135(7) . . . no
C2' C13 C14 66(7) . . . no
C3' C13 C12 14.0(15) . . . no
C3' C13 C14 132(2) . . . no
C12 C13 C14 120.0(17) . . . no
C1 C13' C2 70(5) . . . no
C1 C13' C3 123(2) . . . no
C1 C13' C12' 114(2) . . . no
C1 C13' C14' 8.2(9) . . . no
C2 C13' C3 107(6) . . . no
C2 C13' C12' 117(6) . . . no
C2 C13' C14' 73(5) . . . no
C3 C13' C12' 14.8(14) . . . no
C3 C13' C14' 131(2) . . . no
C12' C13' C14' 120(2) . . . no
O1' C14 O2 16.3(8) . . . yes
O1' C14 C1' 92(8) . . . yes
O1' C14 C2' 127.2(18) . . . yes
O1' C14 C6' 114.2(15) . . . yes
O1' C14 C9 103.5(14) . . . yes
O1' C14 C13 135.2(15) . . . yes
O2 C14 C1' 108(8) . . . yes
O2 C14 C2' 115.0(17) . . . yes
O2 C14 C6' 128.2(14) . . . yes
O2 C14 C9 117.3(14) . . . yes
O2 C14 C13 121.3(14) . . . yes
C1' C14 C2' 133(7) . . . no
C1' C14 C6' 25(8) . . . no
C1' C14 C9 18(8) . . . no
C1' C14 C13 130(7) . . . no
C2' C14 C6' 116.7(17) . . . no
C2' C14 C9 127.5(18) . . . no
C2' C14 C13 10.5(14) . . . no
C6' C14 C9 10.9(8) . . . no
C6' C14 C13 110.4(14) . . . no
C9 C14 C13 121.1(15) . . . no
O1 C14' O2' 21.2(8) . . . yes
O1 C14' C1 90(6) . . . yes
O1 C14' C2 124.8(16) . . . yes
O1 C14' C6 113.5(15) . . . yes
O1 C14' C9' 103.3(17) . . . yes
O1 C14' C13' 134.6(17) . . . yes
O2' C14' C1 110(6) . . . yes
O2' C14' C2 116.4(15) . . . yes
O2' C14' C6 128.2(17) . . . yes
O2' C14' C9' 117.5(18) . . . yes
O2' C14' C13' 121.4(17) . . . yes
C1 C14' C2 114(6) . . . no
C1 C14' C6 37(5) . . . no
C1 C14' C9' 35(5) . . . no
C1 C14' C13' 120(6) . . . no
C2 C14' C6 114.8(15) . . . no
C2 C14' C9' 125.3(17) . . . no
C2 C14' C13' 14.5(13) . . . no
C6 C14' C9' 10.7(9) . . . no
C6 C14' C13' 110.2(17) . . . no
C9' C14' C13' 120.8(19) . . . no
O3' C15 C16 124.9(8) . . . yes
O3' C15 C20 115.5(8) . . . yes
C16 C15 C20 119.6(7) . . . no
C15 C16 C17 119.3(8) . . . no
C16 C17 C18 120.3(10) . . . no
C17 C18 C19 121.7(8) . . . no
C18 C19 C20 119.0(8) . . . no
N2 C20 C15 112.6(6) . . . yes
N2 C20 C19 127.1(7) . . . yes
C15 C20 C19 120.2(8) . . . no

loop_
_geom_bond_atom_site_label_1
_geom_bond_atom_site_label_2
_geom_bond_distance
_geom_bond_site_symmetry_1
_geom_bond_site_symmetry_2
_geom_bond_publ_flag
Mo O1 2.014(7) . . yes
Mo O1' 1.928(13) . . yes
Mo O2 2.022(9) . . yes
Mo O2' 1.988(12) . . yes
Mo O3' 2.045(7) . . yes
Mo N1 2.242(6) . . yes
Mo N1' 2.240(9) . . yes
Mo N2 1.963(5) . . yes
Mo N3 1.771(8) . . yes
O1 O2' 0.495(15) . . yes
O1 C1 1.339(17) . . yes
O1 C14' 1.32(2) . . yes
O1' O2 0.382(17) . . yes
O1' C1' 1.34(2) . . yes
O1' C14 1.31(2) . . yes
O2 C1' 1.44(2) . . yes
O2 C14 1.365(18) . . yes
O2' C1 1.466(18) . . yes
O2' C14' 1.36(2) . . yes
O3' C15 1.333(9) . . yes
N1 N1' 0.759(15) . . yes
N1 C6' 1.682(19) . . yes
N1 C7 1.289(13) . . yes
N1 C7' 0.942(13) . . yes
N1 C9 1.449(16) . . yes
N1' C6 1.676(19) . . yes
N1' C7 0.928(13) . . yes
N1' C7' 1.289(16) . . yes
N1' C9' 1.45(2) . . yes
N2 C20 1.377(10) . . yes
N3 N4 1.296(11) . . yes
N4 C21 1.461(13) . . yes
N4 C22 1.444(14) . . yes
C1 C2 1.43(2) . . no
C1 C6 1.409(17) . . no
C1 C9' 1.187(19) . . no
C1 C13' 1.50(3) . . no
C1 C14' 0.25(2) . . no
C1' C2' 1.42(3) . . no
C1' C6' 1.41(2) . . no
C1' C9 1.19(2) . . no
C1' C13 1.50(3) . . no
C1' C14 0.21(2) . . no
C2 C3 1.37(3) . . no
C2 C12' 1.57(3) . . no
C2 C13' 0.34(3) . . no
C2 C14' 1.31(3) . . no
C2' C3' 1.38(4) . . no
C2' C12 1.58(3) . . no
C2' C13 0.26(3) . . no
C2' C14 1.28(3) . . no
C3 C4 1.38(2) . . no
C3 C11' 1.68(3) . . no
C3 C12' 0.37(3) . . no
C3 C13' 1.23(3) . . no
C3' C4' 1.37(4) . . no
C3' C11 1.70(3) . . no
C3' C12 0.37(3) . . no
C3' C13 1.21(3) . . no
C4 C5 1.35(3) . . no
C4 C10' 1.73(3) . . no
C4 C11' 0.40(4) . . no
C4 C12' 1.06(3) . . no
C4' C5' 1.34(3) . . no
C4' C10 1.75(3) . . no
C4' C11 0.43(3) . . no
C4' C12 1.04(3) . . no
C5 C6 1.40(2) . . no
C5 C9' 1.74(2) . . no
C5 C10' 0.44(3) . . no
C5 C11' 0.95(4) . . no
C5' C6' 1.40(2) . . no
C5' C9 1.74(2) . . no
C5' C10 0.45(3) . . no
C5' C11 0.94(3) . . no
C6 C7 1.477(18) . . no
C6 C9' 0.35(2) . . no
C6 C10' 1.03(2) . . no
C6 C14' 1.60(2) . . no
C6' C7' 1.48(2) . . no
C6' C9 0.351(19) . . no
C6' C10 1.03(2) . . no
C6' C14 1.59(2) . . no
C7 C7' 1.087(18) . . no
C7 C8 1.550(13) . . no
C7 C8' 1.705(16) . . no
C7 C9' 1.45(2) . . no
C7' C8 1.706(16) . . no
C7' C8' 1.549(18) . . no
C7' C9 1.44(2) . . no
C8 C8' 0.82(2) . . no
C9 C10 1.375(18) . . no
C9 C14 1.38(2) . . no
C9' C10' 1.37(3) . . no
C9' C14' 1.38(2) . . no
C10 C11 1.36(2) . . no
C10' C11' 1.35(4) . . no
C11 C12 1.37(3) . . no
C11' C12' 1.36(3) . . no
C12 C13 1.39(2) . . no
C12' C13' 1.39(4) . . no
C13 C14 1.36(3) . . no
C13' C14' 1.37(3) . . no
C15 C16 1.383(13) . . no
C15 C20 1.402(11) . . no
C16 C17 1.392(12) . . no
C17 C18 1.370(14) . . no
C18 C19 1.360(14) . . no
C19 C20 1.394(10) . . no

loop_
_geom_torsion_atom_site_label_1
_geom_torsion_atom_site_label_2
_geom_torsion_atom_site_label_3
_geom_torsion_atom_site_label_4
_geom_torsion
_geom_torsion_site_symmetry_1
_geom_torsion_site_symmetry_2
_geom_torsion_site_symmetry_3
_geom_torsion_site_symmetry_4
_geom_torsion_publ_flag
O1' Mo O1 O2' 152.3(19) . . . . no
O1' Mo O1 C1 62.2(14) . . . . no
O1' Mo O1 C14' 74.3(14) . . . . no
O2 Mo O1 O2' 168.2(17) . . . . no
O2 Mo O1 C1 78.2(12) . . . . no
O2 Mo O1 C14' 90.3(12) . . . . no
O2' Mo O1 C1 -90(2) . . . . no
O2' Mo O1 C14' -78(2) . . . . no
O3' Mo O1 O2' -125.1(18) . . . . no
O3' Mo O1 C1 144.9(9) . . . . no
O3' Mo O1 C14' 157.0(10) . . . . no
N1 Mo O1 O2' 144.4(18) . . . . no
N1 Mo O1 C1 54.3(9) . . . . no
N1 Mo O1 C14' 66.4(10) . . . . no
N1' Mo O1 O2' 133.5(18) . . . . no
N1' Mo O1 C1 43.4(9) . . . . no
N1' Mo O1 C14' 55.5(10) . . . . no
N2 Mo O1 O2' -52.4(18) . . . . no
N2 Mo O1 C1 -142.5(9) . . . . no
N2 Mo O1 C14' -130.4(10) . . . . no
N3 Mo O1 O2' 36.8(18) . . . . no
N3 Mo O1 C1 -53.3(9) . . . . no
N3 Mo O1 C14' -41.2(10) . . . . no
O1 Mo O1' O2 135(2) . . . . no
O1 Mo O1' C1' 29(2) . . . . no
O1 Mo O1' C14 39(2) . . . . no
O2 Mo O1' C1' -106(4) . . . . no
O2 Mo O1' C14 -97(4) . . . . no
O2' Mo O1' O2 152(2) . . . . no
O2' Mo O1' C1' 46(3) . . . . no
O2' Mo O1' C14 55(3) . . . . no
O3' Mo O1' O2 58(3) . . . . no
O3' Mo O1' C1' -48.3(16) . . . . no
O3' Mo O1' C14 -38.9(15) . . . . no
N1 Mo O1' O2 144(3) . . . . no
N1 Mo O1' C1' 37.9(14) . . . . no
N1 Mo O1' C14 47.3(14) . . . . no
N1' Mo O1' O2 152(3) . . . . no
N1' Mo O1' C1' 46.2(15) . . . . no
N1' Mo O1' C14 55.7(15) . . . . no
N2 Mo O1' O2 -20(3) . . . . no
N2 Mo O1' C1' -126.6(15) . . . . no
N2 Mo O1' C14 -117.1(14) . . . . no
N3 Mo O1' O2 -110(3) . . . . no
N3 Mo O1' C1' 143.5(15) . . . . no
N3 Mo O1' C14 152.9(14) . . . . no
O1 Mo O2 O1' -58(3) . . . . no
O1 Mo O2 C1' -5.2(14) . . . . no
O1 Mo O2 C14 0.1(14) . . . . no
O1' Mo O2 C1' 53(3) . . . . no
O1' Mo O2 C14 58(3) . . . . no
O3' Mo O2 O1' -122(3) . . . . no
O3' Mo O2 C1' -69.5(11) . . . . no
O3' Mo O2 C14 -64.2(10) . . . . no
N1 Mo O2 O1' -34(3) . . . . no
N1 Mo O2 C1' 19.4(10) . . . . no
N1 Mo O2 C14 24.7(10) . . . . no
N1' Mo O2 O1' -27(3) . . . . no
N1' Mo O2 C1' 25.6(11) . . . . no
N1' Mo O2 C14 30.9(11) . . . . no
N2 Mo O2 O1' 160(3) . . . . no
N2 Mo O2 C1' -146.8(11) . . . . no
N2 Mo O2 C14 -141.5(10) . . . . no
N3 Mo O2 O1' 72(3) . . . . no
N3 Mo O2 C1' 124.7(11) . . . . no
N3 Mo O2 C14 130.0(10) . . . . no
O1 Mo O2' C1 61.1(15) . . . . no
O1 Mo O2' C14' 70.0(17) . . . . no
O1' Mo O2' O1 -42(3) . . . . no
O1' Mo O2' C1 19(2) . . . . no
O1' Mo O2' C14' 28(3) . . . . no
O3' Mo O2' O1 53.5(17) . . . . no
O3' Mo O2' C1 114.6(11) . . . . no
O3' Mo O2' C14' 123.5(14) . . . . no
N1 Mo O2' O1 -35.1(18) . . . . no
N1 Mo O2' C1 26.1(12) . . . . no
N1 Mo O2' C14' 34.9(14) . . . . no
N1' Mo O2' O1 -42.7(17) . . . . no
N1' Mo O2' C1 18.5(11) . . . . no
N1' Mo O2' C14' 27.3(14) . . . . no
N2 Mo O2' O1 130.2(17) . . . . no
N2 Mo O2' C1 -168.6(11) . . . . no
N2 Mo O2' C14' -159.8(14) . . . . no
N3 Mo O2' O1 -143.2(18) . . . . no
N3 Mo O2' C1 -82.0(11) . . . . no
N3 Mo O2' C14' -73.2(14) . . . . no
O1 Mo O3' C15 112.4(8) . . . . no
O1' Mo O3' C15 -102.7(8) . . . . no
O2 Mo O3' C15 -93.6(8) . . . . no
O2' Mo O3' C15 100.8(8) . . . . no
N1 Mo O3' C15 -167.0(8) . . . . no
N1' Mo O3' C15 174.5(8) . . . . no
N2 Mo O3' C15 1.0(7) . . . . no
O1 Mo N1 N1' -30.5(11) . . . . no
O1 Mo N1 C6' 142.4(9) . . . . no
O1 Mo N1 C7 -41.0(9) . . . . no
O1 Mo N1 C9 145.6(8) . . . . no
O1' Mo N1 N1' 154.5(13) . . . . no
O1' Mo N1 C6' -32.6(10) . . . . no
O1' Mo N1 C7 144.1(11) . . . . no
O1' Mo N1 C9 -29.3(9) . . . . no
O2 Mo N1 N1' 161.1(12) . . . . no
O2 Mo N1 C6' -26.0(9) . . . . no
O2 Mo N1 C7 150.6(10) . . . . no
O2 Mo N1 C9 -22.8(8) . . . . no
O2' Mo N1 N1' -22.3(12) . . . . no
O2' Mo N1 C6' 150.6(10) . . . . no
O2' Mo N1 C7 -32.8(10) . . . . no
O2' Mo N1 C9 153.9(9) . . . . no
O3' Mo N1 N1' -109.4(11) . . . . no
O3' Mo N1 C6' 63.5(9) . . . . no
O3' Mo N1 C7 -119.8(9) . . . . no
O3' Mo N1 C9 66.8(8) . . . . no
N1' Mo N1 C6' 172.9(16) . . . . no
N1' Mo N1 C7 -10.5(11) . . . . no
N1' Mo N1 C9 176.2(15) . . . . no
N3 Mo N1 N1' 62.1(11) . . . . no
N3 Mo N1 C6' -125.0(9) . . . . no
N3 Mo N1 C7 51.7(9) . . . . no
N3 Mo N1 C9 -121.7(8) . . . . no
O1 Mo N1' N1 146.1(12) . . . . no
O1 Mo N1' C6 -39.8(8) . . . . no
O1 Mo N1' C7' 139.1(13) . . . . no
O1 Mo N1' C9' -35.9(10) . . . . no
O1' Mo N1' N1 -23.1(12) . . . . no
O1' Mo N1' C6 151.0(10) . . . . no
O1' Mo N1' C7' -30.1(12) . . . . no
O1' Mo N1' C9' 154.9(11) . . . . no
O2 Mo N1' N1 -18.1(11) . . . . no
O2 Mo N1' C6 156.0(9) . . . . no
O2 Mo N1' C7' -25.2(12) . . . . no
O2 Mo N1' C9' 159.8(10) . . . . no
O2' Mo N1' N1 156.8(13) . . . . no
O2' Mo N1' C6 -29.2(9) . . . . no
O2' Mo N1' C7' 149.7(13) . . . . no
O2' Mo N1' C9' -25.3(11) . . . . no
O3' Mo N1' N1 71.3(11) . . . . no
O3' Mo N1' C6 -114.7(9) . . . . no
O3' Mo N1' C7' 64.2(12) . . . . no
O3' Mo N1' C9' -110.8(10) . . . . no
N1 Mo N1' C6 174.1(17) . . . . no
N1 Mo N1' C7' -7.0(10) . . . . no
N1 Mo N1' C9' 178.0(18) . . . . no
N3 Mo N1' N1 -121.9(11) . . . . no
N3 Mo N1' C6 52.2(9) . . . . no
N3 Mo N1' C7' -128.9(11) . . . . no
N3 Mo N1' C9' 56.1(10) . . . . no
O1 Mo N2 C20 -76.7(6) . . . . no
O1' Mo N2 C20 88.9(8) . . . . no
O2 Mo N2 C20 85.1(6) . . . . no
O2' Mo N2 C20 -88.1(7) . . . . no
O3' Mo N2 C20 -3.1(6) . . . . no
N3 Mo N2 C20 -171.7(6) . . . . no
O1 Mo N3 N4 -61.3(13) . . . . no
O1' Mo N3 N4 150.6(13) . . . . no
O2 Mo N3 N4 140.3(13) . . . . no
O2' Mo N3 N4 -52.8(13) . . . . no
N1 Mo N3 N4 -143.1(13) . . . . no
N1' Mo N3 N4 -125.7(13) . . . . no
N2 Mo N3 N4 46.4(13) . . . . no
Mo O1 O2' C1 -117.8(8) . . . . no
Mo O1 O2' C14' -120.2(10) . . . . no
C1 O1 O2' Mo 117.8(8) . . . . no
C1 O1 O2' C14' -2.4(11) . . . . no
C14' O1 O2' Mo 120.2(10) . . . . no
C14' O1 O2' C1 2.4(11) . . . . no
Mo O1 C1 O2' 81.1(16) . . . . no
Mo O1 C1 C2 139.7(11) . . . . no
Mo O1 C1 C6 -47.5(18) . . . . no
Mo O1 C1 C9' -44.3(18) . . . . no
Mo O1 C1 C13' 126.8(15) . . . . no
Mo O1 C1 C14' 94(6) . . . . no
O2' O1 C1 C2 59(2) . . . . no
O2' O1 C1 C6 -129(2) . . . . no
O2' O1 C1 C9' -125(2) . . . . no
O2' O1 C1 C13' 46(2) . . . . no
O2' O1 C1 C14' 13(6) . . . . no
C14' O1 C1 O2' -13(6) . . . . no
C14' O1 C1 C2 46(6) . . . . no
C14' O1 C1 C6 -141(7) . . . . no
C14' O1 C1 C9' -138(7) . . . . no
C14' O1 C1 C13' 33(6) . . . . no
Mo O1 C14' O2' 75.3(16) . . . . no
Mo O1 C14' C1 -92(6) . . . . no
Mo O1 C14' C2 148.3(16) . . . . no
Mo O1 C14' C6 -62.7(17) . . . . no
Mo O1 C14' C9' -59.3(17) . . . . no
Mo O1 C14' C13' 134(2) . . . . no
O2' O1 C14' C1 -167(6) . . . . no
O2' O1 C14' C2 73(2) . . . . no
O2' O1 C14' C6 -138(2) . . . . no
O2' O1 C14' C9' -135(2) . . . . no
O2' O1 C14' C13' 59(3) . . . . no
C1 O1 C14' O2' 167(6) . . . . no
C1 O1 C14' C2 -120(7) . . . . no
C1 O1 C14' C6 29(5) . . . . no
C1 O1 C14' C9' 33(5) . . . . no
C1 O1 C14' C13' -134(8) . . . . no
Mo O1' O2 C1' -126.4(17) . . . . no
Mo O1' O2 C14 -129.0(15) . . . . no
C1' O1' O2 Mo 126.4(17) . . . . no
C1' O1' O2 C14 -2.5(12) . . . . no
C14 O1' O2 Mo 129.0(15) . . . . no
C14 O1' O2 C1' 2.5(12) . . . . no
Mo O1' C1' O2 107(3) . . . . no
Mo O1' C1' C2' 144.7(16) . . . . no
Mo O1' C1' C6' -42(3) . . . . no
Mo O1' C1' C9 -40(2) . . . . no
Mo O1' C1' C13 137.0(15) . . . . no
Mo O1' C1' C14 123(7) . . . . no
O2 O1' C1' C2' 38(3) . . . . no
O2 O1' C1' C6' -149(3) . . . . no
O2 O1' C1' C9 -146(3) . . . . no
O2 O1' C1' C13 31(3) . . . . no
O2 O1' C1' C14 17(8) . . . . no
C14 O1' C1' O2 -17(8) . . . . no
C14 O1' C1' C2' 22(7) . . . . no
C14 O1' C1' C6' -165(9) . . . . no
C14 O1' C1' C9 -163(8) . . . . no
C14 O1' C1' C13 14(6) . . . . no
Mo O1' C14 O2 101(3) . . . . no
Mo O1' C14 C1' -63(8) . . . . no
Mo O1' C14 C2' 145.5(19) . . . . no
Mo O1' C14 C6' -51(2) . . . . no
Mo O1' C14 C9 -48.6(19) . . . . no
Mo O1' C14 C13 136.3(19) . . . . no
O2 O1' C14 C1' -164(8) . . . . no
O2 O1' C14 C2' 44(3) . . . . no
O2 O1' C14 C6' -152(2) . . . . no
O2 O1' C14 C9 -150(2) . . . . no
O2 O1' C14 C13 35(3) . . . . no
C1' O1' C14 O2 164(8) . . . . no
C1' O1' C14 C2' -152(8) . . . . no
C1' O1' C14 C6' 12(7) . . . . no
C1' O1' C14 C9 14(7) . . . . no
C1' O1' C14 C13 -161(9) . . . . no
Mo O2 C1' O1' -55(2) . . . . no
Mo O2 C1' C2' 160.1(13) . . . . no
Mo O2 C1' C6' -16(3) . . . . no
Mo O2 C1' C9 -16(2) . . . . no
Mo O2 C1' C13 152.1(11) . . . . no
Mo O2 C1' C14 143(8) . . . . no
O1' O2 C1' C2' -145(3) . . . . no
O1' O2 C1' C6' 39(3) . . . . no
O1' O2 C1' C9 39(3) . . . . no
O1' O2 C1' C13 -153(3) . . . . no
O1' O2 C1' C14 -162(8) . . . . no
C14 O2 C1' O1' 162(8) . . . . no
C14 O2 C1' C2' 17(7) . . . . no
C14 O2 C1' C6' -159(10) . . . . no
C14 O2 C1' C9 -159(9) . . . . no
C14 O2 C1' C13 9(7) . . . . no
Mo O2 C14 O1' -57(2) . . . . no
Mo O2 C14 C1' -39(8) . . . . no
Mo O2 C14 C2' 161.4(15) . . . . no
Mo O2 C14 C6' -23(2) . . . . no
Mo O2 C14 C9 -23.0(18) . . . . no
Mo O2 C14 C13 151.9(14) . . . . no
O1' O2 C14 C1' 17(8) . . . . no
O1' O2 C14 C2' -142(3) . . . . no
O1' O2 C14 C6' 33(3) . . . . no
O1' O2 C14 C9 34(3) . . . . no
O1' O2 C14 C13 -152(3) . . . . no
C1' O2 C14 O1' -17(8) . . . . no
C1' O2 C14 C2' -159(9) . . . . no
C1' O2 C14 C6' 16(7) . . . . no
C1' O2 C14 C9 16(7) . . . . no
C1' O2 C14 C13 -169(9) . . . . no
Mo O2' C1 O1 -73.7(16) . . . . no
Mo O2' C1 C2 159.3(11) . . . . no
Mo O2' C1 C6 -8(3) . . . . no
Mo O2' C1 C9' -10(2) . . . . no
Mo O2' C1 C13' 146.1(13) . . . . no
Mo O2' C1 C14' 121(7) . . . . no
O1 O2' C1 C2 -127.0(19) . . . . no
O1 O2' C1 C6 66(3) . . . . no
O1 O2' C1 C9' 64(2) . . . . no
O1 O2' C1 C13' -140(2) . . . . no
O1 O2' C1 C14' -166(7) . . . . no
C14' O2' C1 O1 166(7) . . . . no
C14' O2' C1 C2 39(6) . . . . no
C14' O2' C1 C6 -128(8) . . . . no
C14' O2' C1 C9' -130(8) . . . . no
C14' O2' C1 C13' 25(6) . . . . no
Mo O2' C14' O1 -76.7(16) . . . . no
Mo O2' C14' C1 -63(7) . . . . no
Mo O2' C14' C2 164.6(14) . . . . no
Mo O2' C14' C6 -25(3) . . . . no
Mo O2' C14' C9' -25(2) . . . . no
Mo O2' C14' C13' 149.0(18) . . . . no
O1 O2' C14' C1 14(7) . . . . no
O1 O2' C14' C2 -119(2) . . . . no
O1 O2' C14' C6 51(2) . . . . no
O1 O2' C14' C9' 51(2) . . . . no
O1 O2' C14' C13' -134(3) . . . . no
C1 O2' C14' O1 -14(7) . . . . no
C1 O2' C14' C2 -132(8) . . . . no
C1 O2' C14' C6 38(6) . . . . no
C1 O2' C14' C9' 38(6) . . . . no
C1 O2' C14' C13' -148(8) . . . . no
Mo O3' C15 C16 -178.5(7) . . . . no
Mo O3' C15 C20 1.1(11) . . . . no
Mo N1 N1' C7 -167.8(13) . . . . no
Mo N1 N1' C7' 172.2(11) . . . . no
C6' N1 N1' Mo -163(4) . . . . no
C6' N1 N1' C7 29(4) . . . . no
C6' N1 N1' C7' 9(3) . . . . no
C7 N1 N1' Mo 167.8(13) . . . . no
C7 N1 N1' C7' -20.0(17) . . . . no
C7' N1 N1' Mo -172.2(11) . . . . no
C7' N1 N1' C7 20.0(17) . . . . no
N1' N1 C7 C6 -1.6(17) . . . . no
C6' N1 C7 C6 -170.3(12) . . . . no
C7' N1 C7 C6 -157.4(17) . . . . no
C9 N1 C7 C6 -174.6(12) . . . . no
Mo N1 C7 C7' 170.4(13) . . . . no
N1' N1 C7 C7' 156(2) . . . . no
C6' N1 C7 C7' -12.8(14) . . . . no
C9 N1 C7 C7' -17.1(14) . . . . no
Mo N1 C7 C8 -165.2(8) . . . . no
N1' N1 C7 C8 -179.8(19) . . . . no
C6' N1 C7 C8 11.6(16) . . . . no
C7' N1 C7 C8 24.4(14) . . . . no
C9 N1 C7 C8 7.3(17) . . . . no
Mo N1 C7 C8' 166.1(8) . . . . no
N1' N1 C7 C8' 151.5(18) . . . . no
C6' N1 C7 C8' -17.1(14) . . . . no
C7' N1 C7 C8' -4.3(13) . . . . no
C9 N1 C7 C8' -21.4(15) . . . . no
Mo N1 C7 C9' 14.7(14) . . . . no
N1' N1 C7 C9' 0.1(16) . . . . no
C6' N1 C7 C9' -168.5(12) . . . . no
C7' N1 C7 C9' -155.7(16) . . . . no
C9 N1 C7 C9' -172.8(12) . . . . no
Mo N1 C6' C1' 22.0(14) . . . . no
N1' N1 C6' C1' -178(4) . . . . no
C7 N1 C6' C1' -155.0(12) . . . . no
C7' N1 C6' C1' -167.1(17) . . . . no
C9 N1 C6' C1' 3(4) . . . . no
Mo N1 C6' C5' -148(3) . . . . no
N1' N1 C6' C5' 12(6) . . . . no
C7 N1 C6' C5' 35(4) . . . . no
C7' N1 C6' C5' 23(3) . . . . no
C9 N1 C6' C5' -167(7) . . . . no
Mo N1 C6' C7' -171.0(13) . . . . no
N1' N1 C6' C7' -11(4) . . . . no
C6' N1 C7' N1' -176.1(14) . . . . no
C7 N1 C7' N1' 17.1(14) . . . . no
C9 N1 C7' N1' -177.8(14) . . . . no
N1' N1 C7' C6' 176.1(14) . . . . no
C7 N1 C7' C6' -166.8(14) . . . . no
C9 N1 C7' C6' -1.7(9) . . . . no
N1' N1 C7' C7 -17.1(14) . . . . no
C6' N1 C7' C7 166.8(14) . . . . no
Mo N1 C9 C1' 21.5(16) . . . . no
C6' N1 C9 C1' -176(5) . . . . no
C7 N1 C9 C1' -151.9(15) . . . . no
C7' N1 C9 C1' -166.9(18) . . . . no
Mo N1 C9 C5' -155.3(15) . . . . no
C6' N1 C9 C5' 8(4) . . . . no
C7 N1 C9 C5' 31(2) . . . . no
C7' N1 C9 C5' 16.4(19) . . . . no
Mo N1 C9 C6' -163(5) . . . . no
C7 N1 C9 C6' 24(5) . . . . no
C7' N1 C9 C6' 9(5) . . . . no
C7 N1 C7' C9 -165.1(12) . . . . no
C9 N1 C6' C7' 171(5) . . . . no
Mo N1 C9 C7' -171.7(12) . . . . no
C6' N1 C9 C7' -9(5) . . . . no
C7 N1 C9 C7' 15.0(13) . . . . no
Mo N1 C9 C10 -153.9(12) . . . . no
C6' N1 C9 C10 9(4) . . . . no
C7 N1 C9 C10 33(2) . . . . no
C7' N1 C9 C10 17.7(16) . . . . no
Mo N1 C9 C14 18.6(14) . . . . no
C6' N1 C9 C14 -179(5) . . . . no
C7 N1 C9 C14 -154.7(12) . . . . no
C7' N1 C9 C14 -169.7(16) . . . . no
C9 N1 C7 N1' -173.0(19) . . . . no
Mo N1 C7 C6 13.0(15) . . . . no
C7 N1 C6' C7' 12.1(13) . . . . no
C7' N1 C7 N1' -156(2) . . . . no
Mo N1 C6' C9 19(5) . . . . no
N1' N1 C6' C9 179(5) . . . . no
C7 N1 C6' C9 -158(5) . . . . no
C9 N1 C7' C7 165.1(12) . . . . no
N1' N1 C7' C8 -45(2) . . . . no
C6' N1 C7' C8 139(2) . . . . no
C7 N1 C7' C8 -27.9(15) . . . . no
C9 N1 C7' C8 137(2) . . . . no
N1' N1 C7' C8' -6(4) . . . . no
C6' N1 C7' C8' 178(4) . . . . no
C7 N1 C7' C8' 11(3) . . . . no
C9 N1 C7' C8' 176(4) . . . . no
N1' N1 C7' C9 177.8(14) . . . . no
C6' N1 C7' C9 1.7(9) . . . . no
C9 N1 C6' C14 1(4) . . . . no
C7 N1 C6' C10 36(3) . . . . no
C7' N1 C6' C10 24(2) . . . . no
C9 N1 C6' C10 -166(7) . . . . no
Mo N1 C6' C14 19.8(13) . . . . no
C7' N1 C6' C9 -171(5) . . . . no
Mo N1 C6' C10 -147(2) . . . . no
N1' N1 C6' C10 13(5) . . . . no
C7' N1 C6' C14 -169.3(16) . . . . no
N1' N1 C6' C14 -180(4) . . . . no
Mo N1 C7 N1' 14.6(15) . . . . no
C6' N1 C7 N1' -168.7(18) . . . . no
C7 N1 C6' C14 -157.2(11) . . . . no
N1 N1' C7 C6 178.6(14) . . . . no
C7' N1' C7 C6 -164.0(13) . . . . no
C9' N1' C7 N1 179.9(17) . . . . no
C9' N1' C7 C8' 137(2) . . . . no
N1 N1' C7 C9' -179.9(17) . . . . no
Mo N1' C7' N1 9.6(14) . . . . no
C7' N1' C7 C9' -162.5(13) . . . . no
C9' N1' C7 C6 -1.5(10) . . . . no
C6 N1' C7 C9' 1.5(10) . . . . no
C7' N1' C7 N1 17.4(15) . . . . no
C9' N1' C7 C7' 162.5(13) . . . . no
N1 N1' C7 C8 1(4) . . . . no
C6 N1' C7 C8 -178(4) . . . . no
C7' N1' C7 C8 18(3) . . . . no
C9' N1' C7 C8 -180(4) . . . . no
N1 N1' C7 C7' -17.4(15) . . . . no
C6 N1' C7 C7' 164.0(13) . . . . no
C6 N1' C7 N1 -178.6(14) . . . . no
C7' N1' C7 C8' -25.1(17) . . . . no
C6 N1' C7' C8 -22.3(15) . . . . no
C6 N1' C7' N1 -171.5(18) . . . . no
C7 N1' C7' N1 -156(2) . . . . no
C9' N1' C7' N1 -176(2) . . . . no
Mo N1' C7' C6' 5.1(19) . . . . no
N1 N1' C7' C6' -4.5(16) . . . . no
C6 N1' C7' C6' -176.0(13) . . . . no
C7 N1' C7' C6' -160.4(18) . . . . no
C9' N1' C7' C6' 179.4(15) . . . . no
Mo N1' C7' C7 165.5(15) . . . . no
N1 N1' C7' C7 156(2) . . . . no
C6 N1' C7' C7 -15.6(12) . . . . no
N1 N1' C7 C8' -43(2) . . . . no
C6 N1' C7 C8' 139(2) . . . . no
Mo N1' C7' C8 158.8(8) . . . . no
N1 N1' C7' C8 149.2(17) . . . . no
C7 N1' C7' C8 -6.7(12) . . . . no
C9' N1' C7' C8 -26.9(18) . . . . no
Mo N1' C7' C8' -173.1(10) . . . . no
N1 N1' C7' C8' 177(2) . . . . no
C7 N1' C7' C8' 21.4(15) . . . . no
C9' N1' C7' C8' 1(2) . . . . no
Mo N1' C7' C9 7.4(16) . . . . no
N1 N1' C7' C9 -2.2(14) . . . . no
C6 N1' C7' C9 -173.7(11) . . . . no
C7 N1' C7' C9 -158.1(16) . . . . no
C9' N1' C7' C9 -178.3(13) . . . . no
Mo N1' C9' C6 -160(5) . . . . no
C9' N1' C7' C7 -20.2(15) . . . . no
C9' N1' C6 C5 -163(7) . . . . no
C7 N1' C9' C6 8(5) . . . . no
C6 N1' C9' C7 -8(5) . . . . no
C7' N1' C9' C7 17.6(13) . . . . no
Mo N1' C9' C10' -152.2(19) . . . . no
Mo N1' C9' C1 27.9(18) . . . . no
C6 N1' C9' C1 -173(6) . . . . no
C7 N1' C9' C1 -164.8(19) . . . . no
C7' N1' C9' C1 -147.2(16) . . . . no
Mo N1' C9' C5 -149.7(18) . . . . no
C6 N1' C9' C5 10(4) . . . . no
C7 N1' C9' C5 18(2) . . . . no
C7' N1' C9' C5 35(3) . . . . no
C7 N1' C6 C5 25(3) . . . . no
C7' N1' C6 C5 40(3) . . . . no
C7' N1' C9' C10' 33(3) . . . . no
C6 N1' C7' C8' 5.8(18) . . . . no
C7' N1' C9' C6 25(6) . . . . no
Mo N1' C9' C7 -167.3(13) . . . . no
C7 N1' C6 C9' -172(6) . . . . no
C6 N1' C9' C10' 7(4) . . . . no
C7 N1' C9' C10' 15(2) . . . . no
C7 N1' C6 C10' 20(3) . . . . no
C7' N1' C6 C10' 35(3) . . . . no
C6 N1' C9' C14' -180(6) . . . . no
C7 N1' C9' C14' -172.2(19) . . . . no
C7' N1' C9' C14' -154.6(16) . . . . no
Mo N1' C6 C5 -141(2) . . . . no
Mo N1' C6 C10' -146(3) . . . . no
Mo N1' C6 C7 -166.3(14) . . . . no
C7' N1' C6 C7 14.6(12) . . . . no
Mo N1' C6 C1 27.9(12) . . . . no
C7 N1' C6 C1 -165.8(15) . . . . no
C7' N1' C6 C1 -151.2(13) . . . . no
C9' N1' C6 C1 6(5) . . . . no
C9' N1' C6 C14' 0(5) . . . . no
C9' N1' C6 C10' -168(7) . . . . no
Mo N1' C9' C14' 20.5(18) . . . . no
C9' N1' C6 C7 172(6) . . . . no
C7' N1' C6 C14' -156.9(13) . . . . no
Mo N1' C6 C14' 22.1(13) . . . . no
C7 N1' C6 C14' -171.6(15) . . . . no
Mo N1' C6 C9' 22(5) . . . . no
C7' N1' C6 C9' -157(5) . . . . no
Mo N2 C20 C19 -178.5(7) . . . . no
Mo N2 C20 C15 4.6(9) . . . . no
Mo N3 N4 C21 30.7(17) . . . . no
Mo N3 N4 C22 -149.7(10) . . . . no
C14' C1 C6 N1' -108(9) . . . . no
C14' C1 C6 C5 66(10) . . . . no
C13' C1 C6 C14' -58(9) . . . . no
C13' C1 C6 C5 8(2) . . . . no
C13' C1 C6 C7 -175.5(15) . . . . no
C14' C1 C13' C12' -143(8) . . . . no
C13' C1 C9' C14' -69(10) . . . . no
C14' C1 C9' N1' -96(10) . . . . no
C13' C1 C6 C9' -161(6) . . . . no
C13' C1 C6 C10' 9(3) . . . . no
C6 C1 C9' C7 156(8) . . . . no
C6 C1 C9' C10' -7(4) . . . . no
C6 C1 C9' C14' -91(11) . . . . no
O1 C1 C14' O2' -5(2) . . . . no
O1 C1 C14' C2 129(4) . . . . no
O1 C1 C14' C6 -132(7) . . . . no
C13' C1 C6 N1' -166.4(15) . . . . no
C14' C1 C6 C7 -117(9) . . . . no
C14' C1 C9' C5 82(10) . . . . no
C14' C1 C9' C6 91(11) . . . . no
C13' C1 C9' N1' -165.4(17) . . . . no
C13' C1 C9' C5 13(3) . . . . no
C13' C1 C9' C6 22(6) . . . . no
C13' C1 C9' C7 178(2) . . . . no
C9' C1 C6 C14' 102(11) . . . . no
O1 C1 C13' C12' 174.6(19) . . . . no
O1 C1 C13' C14' -43(7) . . . . no
O2' C1 C13' C2 78(5) . . . . no
O2' C1 C13' C3 176(2) . . . . no
O2' C1 C13' C12' -171(2) . . . . no
O2' C1 C13' C14' -28(7) . . . . no
C2 C1 C13' C3 98(6) . . . . no
C13' C1 C9' C10' 15(3) . . . . no
C13' C1 C2 C3 -58(5) . . . . no
C13' C1 C2 C12' -52(5) . . . . no
C13' C1 C2 C14' 65(9) . . . . no
C14' C1 C9' C7 -113(10) . . . . no
C14' C1 C9' C10' 84(10) . . . . no
O1 C1 C13' C2 63(5) . . . . no
O1 C1 C13' C3 162(2) . . . . no
C9' C1 C6 C10' 169(6) . . . . no
C9' C1 C13' C3 -28(3) . . . . no
C9' C1 C13' C12' -15(3) . . . . no
C9' C1 C13' C14' 127(8) . . . . no
C14' C1 C13' C2 106(9) . . . . no
C14' C1 C13' C3 -156(8) . . . . no
C6 C1 C2 C14' 129(7) . . . . no
C9' C1 C2 C3 4(3) . . . . no
C9' C1 C2 C12' 10(3) . . . . no
C13' C1 C14' C9' 102(8) . . . . no
C13' C1 C14' C6 84(9) . . . . no
C9' C1 C2 C13' 62(6) . . . . no
C14' C1 C2 C3 -123(7) . . . . no
C9' C1 C6 C5 168(6) . . . . no
C9' C1 C6 C7 -15(5) . . . . no
O1 C1 C6 N1' 8.4(17) . . . . no
O1 C1 C6 C5 -177.6(14) . . . . no
O1 C1 C6 C7 -1(2) . . . . no
O1 C1 C6 C9' 14(6) . . . . no
O1 C1 C6 C10' -177(2) . . . . no
O1 C1 C6 C14' 116(10) . . . . no
O2' C1 C6 N1' -14(2) . . . . no
O2' C1 C6 C5 160.2(18) . . . . no
C2 C1 C13' C12' 112(6) . . . . no
C2 C1 C13' C14' -106(9) . . . . no
C6 C1 C13' C2 -122(5) . . . . no
C6 C1 C13' C3 -23(3) . . . . no
C6 C1 C13' C12' -10(3) . . . . no
C14' C1 C2 C12' -117(7) . . . . no
C14' C1 C2 C13' -65(9) . . . . no
C6 C1 C13' C14' 132(8) . . . . no
C9' C1 C13' C2 -127(5) . . . . no
C2 C1 C9' C14' -83(10) . . . . no
C6 C1 C9' N1' 173(6) . . . . no
C6 C1 C9' C5 -9(5) . . . . no
C6 C1 C2 C12' 12(2) . . . . no
C6 C1 C2 C13' 64(5) . . . . no
C9' C1 C14' C6 -18(3) . . . . no
C9' C1 C14' C13' -102(8) . . . . no
C13' C1 C14' O1 -144(5) . . . . no
C13' C1 C14' O2' -149(7) . . . . no
C13' C1 C14' C2 -15.1(19) . . . . no
O2' C1 C6 C14' 94(10) . . . . no
C9' C1 C2 C14' 127(8) . . . . no
C2 C1 C6 C7 171.7(14) . . . . no
C14' C1 C6 C9' -102(11) . . . . no
C14' C1 C6 C10' 67(10) . . . . no
O1 C1 C9' N1' 5(2) . . . . no
O1 C1 C9' C5 -176.3(12) . . . . no
O1 C1 C9' C6 -167(5) . . . . no
O1 C1 C9' C7 -12(4) . . . . no
O1 C1 C9' C10' -174.6(17) . . . . no
O1 C1 C9' C14' 102(10) . . . . no
O2' C1 C9' N1' -14(3) . . . . no
O2' C1 C6 C7 -23(3) . . . . no
O2' C1 C6 C9' -8(6) . . . . no
O2' C1 C6 C10' 161(2) . . . . no
O2' C1 C9' C6 173(5) . . . . no
C2 C1 C6 N1' -179.2(14) . . . . no
O2' C1 C9' C10' 166.1(18) . . . . no
C2 C1 C9' C5 -1(3) . . . . no
C2 C1 C9' C6 8(6) . . . . no
C2 C1 C6 C9' -173(6) . . . . no
C2 C1 C6 C10' -4(3) . . . . no
C2 C1 C6 C14' -71(9) . . . . no
C9' C1 C6 N1' -6(5) . . . . no
C6 C1 C2 C3 6(2) . . . . no
C9' C1 C14' C2 -117(7) . . . . no
C9' C1 C14' O1 114(7) . . . . no
C2 C1 C14' O1 -129(4) . . . . no
C2 C1 C14' O2' -133(6) . . . . no
O2' C1 C9' C5 164.4(15) . . . . no
O2' C1 C14' O1 5(2) . . . . no
O2' C1 C9' C7 -31(4) . . . . no
C2 C1 C14' C6 99(7) . . . . no
C2 C1 C6 C5 -5(2) . . . . no
C2 C1 C9' N1' -179.5(17) . . . . no
O1 C1 C14' C9' -114(7) . . . . no
O1 C1 C14' C13' 144(5) . . . . no
C2 C1 C9' C7 164(2) . . . . no
O2' C1 C14' C2 133(6) . . . . no
O2' C1 C14' C6 -127(6) . . . . no
O2' C1 C14' C9' -109(7) . . . . no
O2' C1 C14' C13' 149(7) . . . . no
C6 C1 C14' C13' -84(9) . . . . no
O1 C1 C2 C3 179.3(15) . . . . no
O2' C1 C9' C14' 82(10) . . . . no
C2 C1 C9' C10' 1(3) . . . . no
O2' C1 C2 C13' -106(5) . . . . no
O2' C1 C2 C14' -41(6) . . . . no
C2 C1 C14' C9' 117(7) . . . . no
C2 C1 C14' C13' 15.1(19) . . . . no
C6 C1 C14' C9' 18(3) . . . . no
C6 C1 C14' C2 -99(7) . . . . no
O2' C1 C2 C12' -157.8(16) . . . . no
O1 C1 C2 C12' -174.9(16) . . . . no
O1 C1 C2 C13' -123(5) . . . . no
C6 C1 C14' O1 132(7) . . . . no
C9' C1 C14' O2' 109(7) . . . . no
C6 C1 C14' O2' 127(6) . . . . no
O1 C1 C2 C14' -58(6) . . . . no
O2' C1 C2 C3 -163.5(16) . . . . no
C2' C1' C6' C9 -177(5) . . . . no
C2' C1' C6' C10 -9(3) . . . . no
O2 C1' C6' C7' -13(3) . . . . no
O2 C1' C13 C12 -174.0(15) . . . . no
C2' C1' C9 C7' 165(2) . . . . no
C2' C1' C6' C7' 171.8(18) . . . . no
C2' C1' C9 C14 -60.00 . . . . no
C2' C1' C6' C5' -5(3) . . . . no
O2 C1' C6' C10 166(2) . . . . no
O2 C1' C13 C14 -12(10) . . . . no
O2 C1' C6' C9 -1(5) . . . . no
C2' C1' C6' N1 -179.8(19) . . . . no
O2 C1' C6' C5' 170(2) . . . . no
C13 C1' C9 C5' 7(2) . . . . no
C13 C1' C9 C6' 13(5) . . . . no
C13 C1' C9 C7' 173.9(19) . . . . no
C13 C1' C9 C10 5(3) . . . . no
C2' C1' C6' C14 -39(14) . . . . no
C2' C1' C9 C10 -4(3) . . . . no
O2 C1' C6' C14 136(16) . . . . no
O1' C1' C2' C14 -33(11) . . . . no
C14 C1' C9 C7' -135(19) . . . . no
C6' C1' C9 N1 176(5) . . . . no
C6' C1' C9 C5' -6(4) . . . . no
C2' C1' C9 N1 -180(2) . . . . no
C2' C1' C9 C5' -2(3) . . . . no
C2' C1' C9 C6' 4(6) . . . . no
C13 C1' C9 N1 -171.2(15) . . . . no
O2 C1' C6' N1 -5(3) . . . . no
O1' C1' C13 C3' 169(2) . . . . no
O1' C1' C13 C12 178.0(17) . . . . no
O1' C1' C13 C14 -20(9) . . . . no
O2 C1' C13 C2' 55(7) . . . . no
O2 C1' C13 C3' 177(2) . . . . no
O1' C1' C2' C3' 180(2) . . . . no
C6' C1' C14 C2' -57(19) . . . . no
O1' C1' C2' C12 -176.0(17) . . . . no
O2 C1' C2' C3' -171(2) . . . . no
O2 C1' C2' C12 -166.5(15) . . . . no
C6' C1' C9 C7' 161(6) . . . . no
C6' C1' C9 C10 -8(4) . . . . no
C6' C1' C9 C14 -64.00 . . . . no
C6' C1' C2' C12 10(3) . . . . no
C6' C1' C2' C13 50(8) . . . . no
C6' C1' C2' C14 153(12) . . . . no
C9 C1' C2' C3' 5(4) . . . . no
C9 C1' C2' C12 9(3) . . . . no
C9 C1' C2' C13 49(8) . . . . no
C13 C1' C9 C14 -51(19) . . . . no
C14 C1' C9 N1 -120.00 . . . . no
C14 C1' C9 C5' 58.00 . . . . no
C14 C1' C9 C6' 64.00 . . . . no
C14 C1' C2' C3' -147(11) . . . . no
C14 C1' C2' C12 -143(11) . . . . no
O2 C1' C2' C13 -127(7) . . . . no
O2 C1' C2' C14 -24(11) . . . . no
C6' C1' C2' C3' 6(3) . . . . no
O1' C1' C6' C10 178(2) . . . . no
O1' C1' C6' C14 148(16) . . . . no
O1' C1' C13 C2' 47(8) . . . . no
O2 C1' C9 C5' 172.7(17) . . . . no
O2 C1' C9 C6' 179(4) . . . . no
O2 C1' C9 C7' -20(4) . . . . no
O2 C1' C9 C10 170.8(16) . . . . no
O2 C1' C9 C14 115.00 . . . . no
C2' C1' C14 C13 13(3) . . . . no
C6' C1' C14 O1' 154(13) . . . . no
C6' C1' C14 O2 149(11) . . . . no
O1' C1' C2' C13 -137(7) . . . . no
C9 C1' C14 O1' 130(19) . . . . no
C9 C1' C14 O2 126(18) . . . . no
C9 C1' C14 C2' -80.00 . . . . no
C9 C1' C14 C6' -24(10) . . . . no
C9 C1' C14 C13 -67.00 . . . . no
C13 C1' C14 O1' -163(8) . . . . no
C13 C1' C14 O2 -168(10) . . . . no
C13 C1' C14 C2' -13(3) . . . . no
C13 C1' C14 C6' 43(19) . . . . no
C13 C1' C14 C9 67.00 . . . . no
C9 C1' C2' C14 152(13) . . . . no
C13 C1' C2' C3' -44(6) . . . . no
C13 C1' C2' C12 -39(6) . . . . no
C13 C1' C2' C14 104(13) . . . . no
C14 C1' C6' C7' -149(15) . . . . no
C14 C1' C6' C9 -137(16) . . . . no
C14 C1' C2' C13 -104(13) . . . . no
O1' C1' C6' N1 7(2) . . . . no
O1' C1' C6' C5' -177.8(18) . . . . no
O1' C1' C6' C7' -1(3) . . . . no
C14 C1' C9 C10 56.00 . . . . no
O2 C1' C9 N1 -5(3) . . . . no
O1' C1' C9 C14 125.00 . . . . no
C2' C1' C14 O1' -150(9) . . . . no
C2' C1' C14 O2 -154(11) . . . . no
C2' C1' C14 C6' 57(19) . . . . no
C2' C1' C14 C9 80.00 . . . . no
C13 C1' C6' C10 -1(3) . . . . no
C13 C1' C6' C14 -31(14) . . . . no
C14 C1' C6' N1 -141(15) . . . . no
C14 C1' C6' C5' 34(15) . . . . no
C14 C1' C13 C12 -162(10) . . . . no
C9 C1' C6' N1 -3(4) . . . . no
C9 C1' C6' C5' 172(6) . . . . no
C9 C1' C6' C7' -12(4) . . . . no
C9 C1' C6' C10 168(6) . . . . no
C9 C1' C6' C14 137(16) . . . . no
C13 C1' C6' N1 -171.9(14) . . . . no
C13 C1' C6' C5' 3(2) . . . . no
C13 C1' C6' C7' 179.7(15) . . . . no
C13 C1' C6' C9 -169(5) . . . . no
C6' C1' C13 C14 160(11) . . . . no
O1' C1' C9 N1 5(2) . . . . no
O1' C1' C9 C5' -176.9(15) . . . . no
O1' C1' C9 C6' -171(4) . . . . no
O1' C1' C6' C9 11(5) . . . . no
C9 C1' C13 C2' -137(7) . . . . no
O1' C1' C14 O2 -5(2) . . . . no
C14 C1' C6' C10 30(16) . . . . no
O2 C1' C14 C9 -126(18) . . . . no
C6' C1' C14 C13 -43(19) . . . . no
C14 C1' C13 C2' 67(12) . . . . no
C2' C1' C13 C3' 122(8) . . . . no
O1' C1' C9 C10 -178.8(14) . . . . no
O2 C1' C14 C13 168(10) . . . . no
O2 C1' C14 C6' -149(11) . . . . no
C6' C1' C14 C9 24(10) . . . . no
C6' C1' C13 C12 -3(2) . . . . no
C9 C1' C13 C14 157(12) . . . . no
C9 C1' C13 C3' -15(3) . . . . no
C2' C1' C13 C12 131(8) . . . . no
C2' C1' C13 C14 -67(12) . . . . no
O2 C1' C14 C2' 154(11) . . . . no
C6' C1' C13 C3' -12(3) . . . . no
C9 C1' C13 C12 -6(3) . . . . no
O1' C1' C14 C6' -154(13) . . . . no
C6' C1' C13 C2' -134(7) . . . . no
O1' C1' C14 C2' 150(9) . . . . no
O2 C1' C14 O1' 5(2) . . . . no
C14 C1' C13 C3' -172(10) . . . . no
O1' C1' C14 C13 163(8) . . . . no
O1' C1' C14 C9 -130(19) . . . . no
O1' C1' C9 C7' -10(4) . . . . no
C12' C2 C14' C6 25(2) . . . . no
C12' C2 C14' O2' -163.8(19) . . . . no
C3 C2 C12' C13' -120(9) . . . . no
C1 C2 C3 C11' -4(3) . . . . no
C13' C2 C12' C3 120(9) . . . . no
C14' C2 C12' C3 -164(6) . . . . no
C13' C2 C12' C11' -101(7) . . . . no
C13' C2 C14' O2' -114(5) . . . . no
C1 C2 C3 C12' 27(7) . . . . no
C1 C2 C3 C13' 80(6) . . . . no
C12' C2 C14' C1 66(7) . . . . no
C12' C2 C14' C9' 27(3) . . . . no
C13' C2 C12' C4 -105(7) . . . . no
C3 C2 C12' C11' 139(8) . . . . no
C1 C2 C12' C13' 84(6) . . . . no
C3 C2 C14' C9' 23(3) . . . . no
C3 C2 C14' C13' -54(5) . . . . no
C12' C2 C14' O1 173.5(18) . . . . no
C3 C2 C13' C1 120(3) . . . . no
C3 C2 C12' C4 135(9) . . . . no
C1 C2 C3 C4 -2(3) . . . . no
C12' C2 C3 C13' 53(9) . . . . no
C12' C2 C14' C13' -50(5) . . . . no
C13' C2 C14' O1 -137(5) . . . . no
C13' C2 C14' C1 116(8) . . . . no
C13' C2 C14' C6 75(5) . . . . no
C12' C2 C3 C4 -29(6) . . . . no
C12' C2 C3 C11' -30(6) . . . . no
C14' C2 C12' C11' -25(3) . . . . no
C14' C2 C12' C13' 76(6) . . . . no
C1 C2 C13' C3 -120(3) . . . . no
C1 C2 C13' C12' -108(4) . . . . no
C1 C2 C13' C14' 8.3(10) . . . . no
C3 C2 C14' O2' -167.8(18) . . . . no
C13' C2 C14' C9' 77(6) . . . . no
C14' C2 C12' C4 -29(4) . . . . no
C3 C2 C13' C12' 12.3(19) . . . . no
C13' C2 C3 C4 -82(6) . . . . no
C13' C2 C3 C11' -83(6) . . . . no
C13' C2 C3 C12' -53(9) . . . . no
C14' C2 C3 C4 -11(3) . . . . no
C1 C2 C14' C13' -116(8) . . . . no
C14' C2 C13' C1 -8.3(10) . . . . no
C1 C2 C12' C4 -21(4) . . . . no
C1 C2 C12' C11' -16(3) . . . . no
C3 C2 C14' C1 62(7) . . . . no
C3 C2 C14' C6 21(3) . . . . no
C3 C2 C14' O1 169.5(17) . . . . no
C12' C2 C13' C14' 116(4) . . . . no
C3 C2 C13' C14' 128(3) . . . . no
C1 C2 C12' C3 -156(6) . . . . no
C14' C2 C3 C11' -13(3) . . . . no
C1 C2 C14' C9' -39(6) . . . . no
C12' C2 C13' C1 108(4) . . . . no
C12' C2 C13' C3 -12.3(19) . . . . no
C1 C2 C14' C6 -41(6) . . . . no
C14' C2 C3 C12' 18(7) . . . . no
C14' C2 C3 C13' 70(6) . . . . no
C14' C2 C13' C12' -116(4) . . . . no
C1 C2 C14' O2' 130(8) . . . . no
C14' C2 C13' C3 -128(3) . . . . no
C1 C2 C14' O1 108(8) . . . . no
C12 C2' C14 O2 -168.6(15) . . . . no
C3' C2' C14 C1' 35(12) . . . . no
C12 C2' C14 C1' 39(12) . . . . no
C13 C2' C12 C3' 111(12) . . . . no
C13 C2' C12 C4' -106(11) . . . . no
C12 C2' C3' C13 57(11) . . . . no
C13 C2' C3' C4' -80(10) . . . . no
C3' C2' C14 C6' 12(3) . . . . no
C12 C2' C14 C13 -39(6) . . . . no
C13 C2' C14 O1' -142(7) . . . . no
C13 C2' C14 O2 -129(7) . . . . no
C1' C2' C3' C4' -3(4) . . . . no
C3' C2' C14 C9 13(4) . . . . no
C3' C2' C14 C13 -43(6) . . . . no
C13 C2' C12 C11 -99(11) . . . . no
C12 C2' C3' C4' -24(5) . . . . no
C12 C2' C3' C11 -22(5) . . . . no
C3' C2' C12 C13 -111(12) . . . . no
C3' C2' C14 O2 -172(2) . . . . no
C3' C2' C13 C1' 119(6) . . . . no
C13 C2' C3' C11 -79(10) . . . . no
C12 C2' C14 O1' 178.9(17) . . . . no
C14 C2' C3' C4' -7(4) . . . . no
C14 C2' C3' C11 -5(3) . . . . no
C12 C2' C14 C6' 16(3) . . . . no
C12 C2' C14 C9 16(3) . . . . no
C14 C2' C12 C3' -165(6) . . . . no
C1' C2' C3' C11 -1(3) . . . . no
C13 C2' C3' C12 -57(11) . . . . no
C1' C2' C3' C13 78(9) . . . . no
C14 C2' C12 C13 84(11) . . . . no
C1' C2' C13 C3' -119(6) . . . . no
C1' C2' C13 C12 -103(8) . . . . no
C1' C2' C13 C14 6.1(10) . . . . no
C3' C2' C14 O1' 175(2) . . . . no
C1' C2' C14 C9 -22(10) . . . . no
C1' C2' C3' C12 21(7) . . . . no
C13 C2' C14 C9 56(8) . . . . no
C3' C2' C13 C12 16(3) . . . . no
C14 C2' C3' C12 17(7) . . . . no
C14 C2' C3' C13 74(9) . . . . no
C1' C2' C12 C3' -161(6) . . . . no
C13 C2' C14 C1' 78(13) . . . . no
C12 C2' C13 C14 109(8) . . . . no
C13 C2' C14 C6' 55(8) . . . . no
C1' C2' C12 C13 88(11) . . . . no
C3' C2' C12 C4' 143(7) . . . . no
C3' C2' C12 C11 150(7) . . . . no
C1' C2' C14 C13 -78(13) . . . . no
C1' C2' C14 C6' -23(11) . . . . no
C14 C2' C12 C11 -15(3) . . . . no
C3' C2' C13 C14 125(6) . . . . no
C14 C2' C12 C4' -22(4) . . . . no
C12 C2' C13 C3' -16(3) . . . . no
C14 C2' C13 C1' -6.1(10) . . . . no
C12 C2' C13 C1' 103(8) . . . . no
C1' C2' C14 O1' 140(12) . . . . no
C1' C2' C14 O2 153(12) . . . . no
C1' C2' C12 C11 -11(3) . . . . no
C1' C2' C12 C4' -18(4) . . . . no
C14 C2' C13 C3' -125(6) . . . . no
C14 C2' C13 C12 -109(8) . . . . no
C13' C3 C11' C10' -15(3) . . . . no
C13' C3 C11' C12' 95(10) . . . . no
C12' C3 C11' C5 -109(11) . . . . no
C12' C3 C11' C10' -110(11) . . . . no
C13' C3 C11' C5 -14(5) . . . . no
C13' C3 C11' C4 160(8) . . . . no
C12' C3 C11' C4 65(12) . . . . no
C11' C3 C4 C10' 4(7) . . . . no
C2 C3 C12' C4 -105(9) . . . . no
C2 C3 C12' C11' -83(9) . . . . no
C13' C3 C4 C5 -18(3) . . . . no
C2 C3 C12' C13' 11.5(18) . . . . no
C11' C3 C4 C12' 95(14) . . . . no
C13' C3 C12' C2 -11.5(18) . . . . no
C12' C3 C4 C5 -91(12) . . . . no
C12' C3 C4 C10' -92(12) . . . . no
C2 C3 C4 C11' -6(8) . . . . no
C2 C3 C4 C12' 89(12) . . . . no
C11' C3 C4 C5 4(7) . . . . no
C12' C3 C13' C14' 50(7) . . . . no
C12' C3 C13' C2 132(8) . . . . no
C11' C3 C13' C14' 20(4) . . . . no
C2 C3 C4 C5 -2(3) . . . . no
C2 C3 C4 C10' -3(3) . . . . no
C12' C3 C4 C11' -95(14) . . . . no
C13' C3 C12' C11' -95(9) . . . . no
C13' C3 C4 C10' -18(3) . . . . no
C13' C3 C4 C11' -22(8) . . . . no
C13' C3 C4 C12' 74(11) . . . . no
C2 C3 C13' C14' -82(6) . . . . no
C4 C3 C13' C1 28(3) . . . . no
C4 C3 C12' C11' 22(5) . . . . no
C4 C3 C12' C13' 117(9) . . . . no
C11' C3 C12' C2 83(9) . . . . no
C11' C3 C12' C4 -22(5) . . . . no
C11' C3 C12' C13' 95(9) . . . . no
C12' C3 C13' C1 54(7) . . . . no
C11' C3 C13' C12' -30(6) . . . . no
C4 C3 C12' C2 105(9) . . . . no
C13' C3 C12' C4 -117(9) . . . . no
C4 C3 C11' C5 -174(11) . . . . no
C2 C3 C13' C1 -78(6) . . . . no
C2 C3 C13' C12' -132(8) . . . . no
C11' C3 C13' C2 102(6) . . . . no
C11' C3 C13' C1 24(3) . . . . no
C4 C3 C11' C10' -175(10) . . . . no
C2 C3 C11' C12' 109(10) . . . . no
C2 C3 C11' C4 174(8) . . . . no
C4 C3 C13' C12' -26(6) . . . . no
C4 C3 C11' C12' -65(12) . . . . no
C4 C3 C13' C14' 24(4) . . . . no
C2 C3 C11' C5 0(4) . . . . no
C4 C3 C13' C2 106(6) . . . . no
C2 C3 C11' C10' -1(3) . . . . no
C2' C3' C4' C12 89(12) . . . . no
C11 C3' C12 C4' -29(6) . . . . no
C2' C3' C4' C10 1(3) . . . . no
C12 C3' C4' C5' -90(12) . . . . no
C4' C3' C12 C11 29(6) . . . . no
C13 C3' C4' C5' -11(4) . . . . no
C11 C3' C12 C2' 74(12) . . . . no
C11 C3' C4' C5' -9(5) . . . . no
C11 C3' C4' C10 -7(6) . . . . no
C2' C3' C4' C11 7(8) . . . . no
C4' C3' C12 C13 111(11) . . . . no
C4' C3' C12 C2' 103(11) . . . . no
C2' C3' C12 C13 7.7(16) . . . . no
C2' C3' C11 C12 115(12) . . . . no
C4' C3' C11 C5' 166(8) . . . . no
C2' C3' C13 C14 -89(10) . . . . no
C11 C3' C4' C12 81(14) . . . . no
C12 C3' C4' C10 -88(12) . . . . no
C12 C3' C4' C11 -81(14) . . . . no
C12 C3' C11 C5' -122(12) . . . . no
C12 C3' C11 C10 -117(12) . . . . no
C13 C3' C11 C4' 178(7) . . . . no
C13 C3' C4' C10 -9(3) . . . . no
C4' C3' C11 C10 171(8) . . . . no
C4' C3' C11 C12 -72(13) . . . . no
C12 C3' C11 C4' 72(13) . . . . no
C2' C3' C11 C5' -7(3) . . . . no
C2' C3' C11 C10 -2(3) . . . . no
C2' C3' C4' C5' -2(4) . . . . no
C2' C3' C13 C12 -127(11) . . . . no
C13 C3' C11 C5' -16(3) . . . . no
C13 C3' C4' C11 -2(8) . . . . no
C13 C3' C4' C12 79(12) . . . . no
C2' C3' C11 C4' -173(7) . . . . no
C13 C3' C12 C4' -111(11) . . . . no
C13 C3' C12 C11 -82(12) . . . . no
C4' C3' C13 C1' 16(4) . . . . no
C12 C3' C13 C14 37(7) . . . . no
C4' C3' C13 C2' 105(10) . . . . no
C4' C3' C13 C12 -22(5) . . . . no
C11 C3' C12 C13 82(12) . . . . no
C13 C3' C12 C2' -7.7(16) . . . . no
C13 C3' C11 C12 106(12) . . . . no
C2' C3' C13 C1' -88(9) . . . . no
C2' C3' C12 C11 -74(12) . . . . no
C12 C3' C13 C2' 127(11) . . . . no
C11 C3' C13 C1' 16(3) . . . . no
C2' C3' C12 C4' -103(11) . . . . no
C4' C3' C13 C14 15(4) . . . . no
C11 C3' C13 C2' 104(10) . . . . no
C11 C3' C13 C14 15(3) . . . . no
C13 C3' C11 C10 -11(3) . . . . no
C12 C3' C13 C1' 39(7) . . . . no
C11 C3' C13 C12 -23(5) . . . . no
C10' C4 C12' C13' 2(5) . . . . no
C12' C4 C5 C10' -10(9) . . . . no
C12' C4 C5 C11' -175.00 . . . . no
C5 C4 C12' C13' 4(5) . . . . no
C10' C4 C12' C2 17(4) . . . . no
C10' C4 C12' C3 92(11) . . . . no
C10' C4 C12' C11' 0(8) . . . . no
C10' C4 C5 C9' 6(7) . . . . no
C11' C4 C5 C9' 170.00 . . . . no
C11' C4 C5 C10' 164.00 . . . . no
C12' C4 C10' C9' -3(3) . . . . no
C3 C4 C10' C5 180(8) . . . . no
C5 C4 C12' C3 94(11) . . . . no
C5 C4 C12' C11' 1(7) . . . . no
C3 C4 C10' C6 5(3) . . . . no
C10' C4 C5 C11' -164.00 . . . . no
C11' C4 C5 C6 168.00 . . . . no
C12' C4 C10' C6 -5(3) . . . . no
C3 C4 C10' C11' -171(17) . . . . no
C11' C4 C12' C2 17(10) . . . . no
C10' C4 C5 C6 4(7) . . . . no
C11' C4 C10' C5 -9(17) . . . . no
C11' C4 C10' C6 176(17) . . . . no
C11' C4 C10' C9' 178(17) . . . . no
C12' C4 C10' C5 170(8) . . . . no
C3 C4 C5 C6 3(3) . . . . no
C5 C4 C10' C6 -175(9) . . . . no
C11' C4 C12' C3 93(14) . . . . no
C12' C4 C10' C11' 180(17) . . . . no
C3 C4 C11' C10' 11.00 . . . . no
C12' C4 C5 C6 -7(4) . . . . no
C3 C4 C10' C9' 7(3) . . . . no
C5 C4 C11' C3 -18.00 . . . . no
C12' C4 C5 C9' -5(3) . . . . no
C5 C4 C11' C12' -6.00 . . . . no
C5 C4 C12' C2 18(5) . . . . no
C3 C4 C12' C13' -90(12) . . . . no
C12' C4 C11' C10' -1.00 . . . . no
C3 C4 C5 C9' 5(3) . . . . no
C3 C4 C5 C11' -165.00 . . . . no
C3 C4 C5 C10' 0(8) . . . . no
C5 C4 C11' C10' -7(12) . . . . no
C5 C4 C10' C9' -173(9) . . . . no
C5 C4 C10' C11' 9(17) . . . . no
C3 C4 C12' C11' -93(14) . . . . no
C3 C4 C11' C12' 12(3) . . . . no
C10' C4 C11' C12' 1.00 . . . . no
C10' C4 C11' C3 -11.00 . . . . no
C11' C4 C12' C13' 2(10) . . . . no
C12' C4 C11' C3 -12(3) . . . . no
C3 C4 C12' C2 -76(12) . . . . no
C12 C4' C10 C6' -10(3) . . . . no
C3' C4' C12 C11 -105(14) . . . . no
C3' C4' C11 C5' -32(17) . . . . no
C12 C4' C10 C9 -8(3) . . . . no
C3' C4' C12 C2' -79(12) . . . . no
C12 C4' C10 C11 159(11) . . . . no
C11 C4' C10 C9 -167(9) . . . . no
C3' C4' C11 C10 -17(14) . . . . no
C5' C4' C10 C11 -28(11) . . . . no
C10 C4' C5' C9 -12(7) . . . . no
C11 C4' C12 C13 18(9) . . . . no
C12 C4' C11 C10 -27(14) . . . . no
C12 C4' C10 C5' -173(9) . . . . no
C5' C4' C11 C12 41(17) . . . . no
C10 C4' C5' C11 138(15) . . . . no
C5' C4' C11 C10 14(5) . . . . no
C5' C4' C12 C2' 15(4) . . . . no
C5' C4' C12 C3' 94(12) . . . . no
C12 C4' C11 C5' -41(17) . . . . no
C11 C4' C10 C6' -169(10) . . . . no
C10 C4' C5' C6' -13(7) . . . . no
C5' C4' C10 C6' 163(9) . . . . no
C3' C4' C12 C13 -87(12) . . . . no
C10 C4' C11 C5' -14(5) . . . . no
C10 C4' C11 C12 27(14) . . . . no
C11 C4' C5' C6' -151(13) . . . . no
C5' C4' C12 C11 -12(5) . . . . no
C3' C4' C11 C12 10(2) . . . . no
C5' C4' C11 C3' 32(17) . . . . no
C3' C4' C10 C11 167(11) . . . . no
C12 C4' C5' C9 -4(4) . . . . no
C10 C4' C11 C3' 17(14) . . . . no
C12 C4' C11 C3' -10(2) . . . . no
C11 C4' C12 C3' 105(14) . . . . no
C3' C4' C5' C11 154(14) . . . . no
C5' C4' C10 C9 165(8) . . . . no
C10 C4' C12 C2' 16(4) . . . . no
C12 C4' C5' C6' -6(4) . . . . no
C11 C4' C5' C9 -150(13) . . . . no
C3' C4' C5' C6' 3(4) . . . . no
C3' C4' C5' C9 4(3) . . . . no
C3' C4' C10 C9 0(3) . . . . no
C5' C4' C12 C13 7(5) . . . . no
C11 C4' C12 C2' 27(8) . . . . no
C12 C4' C5' C11 146(14) . . . . no
C3' C4' C5' C10 16(9) . . . . no
C10 C4' C12 C3' 95(12) . . . . no
C11 C4' C5' C10 -138(15) . . . . no
C3' C4' C10 C6' -3(3) . . . . no
C11 C4' C10 C5' 28(11) . . . . no
C10 C4' C12 C11 -10(6) . . . . no
C10 C4' C12 C13 8(4) . . . . no
C3' C4' C10 C5' -165(9) . . . . no
C12 C4' C5' C10 8(9) . . . . no
C10' C5 C9' C7 -1(7) . . . . no
C9' C5 C11' C12' -6(6) . . . . no
C6 C5 C9' C14' 158(13) . . . . no
C6 C5 C9' C10' -20(13) . . . . no
C10' C5 C9' C6 20(13) . . . . no
C11' C5 C9' C6 -153(13) . . . . no
C10' C5 C9' C14' 178(7) . . . . no
C6 C5 C10' C11' -10(15) . . . . no
C10' C5 C9' N1' -12(7) . . . . no
C10' C5 C11' C3 -4(12) . . . . no
C4 C5 C6 C14' 7(2) . . . . no
C10' C5 C11' C12' -13(12) . . . . no
C4 C5 C6 C1 1(2) . . . . no
C6 C5 C10' C4 -7(13) . . . . no
C6 C5 C10' C9' 3(2) . . . . no
C6 C5 C9' C7 -21(12) . . . . no
C10' C5 C9' C1 170(7) . . . . no
C9' C5 C10' C4 -10(13) . . . . no
C4 C5 C6 C10' -176(8) . . . . no
C9' C5 C10' C11' -12(15) . . . . no
C11' C5 C10' C4 3(5) . . . . no
C9' C5 C6 N1' 141(14) . . . . no
C11' C5 C9' C7 -174(3) . . . . no
C10' C5 C6 C14' -178(8) . . . . no
C11' C5 C9' C14' 5(3) . . . . no
C9' C5 C10' C6 -3(2) . . . . no
C4 C5 C6 C7 -176.4(16) . . . . no
C4 C5 C6 N1' 168(2) . . . . no
C9' C5 C11' C10' 7(8) . . . . no
C6 C5 C9' C1 150(13) . . . . no
C10' C5 C6 C7 -1(8) . . . . no
C4 C5 C9' C10' -174(8) . . . . no
C9' C5 C6 C1 -27(12) . . . . no
C4 C5 C10' C6 7(13) . . . . no
C4 C5 C10' C9' 10(13) . . . . no
C11' C5 C6 N1' 169(3) . . . . no
C11' C5 C10' C6 10(15) . . . . no
C11' C5 C9' N1' 175(3) . . . . no
C11' C5 C9' C10' -173(8) . . . . no
C4 C5 C9' C7 -175.1(16) . . . . no
C4 C5 C11' C10' 18.00 . . . . no
C9' C5 C6 C7 157(13) . . . . no
C4 C5 C10' C11' -3(5) . . . . no
C10' C5 C6 N1' -17(8) . . . . no
C10' C5 C6 C1 176(8) . . . . no
C6 C5 C9' N1' -32(12) . . . . no
C11' C5 C9' C1 -3(3) . . . . no
C11' C5 C6 C10' -174(9) . . . . no
C4 C5 C11' C3 14.00 . . . . no
C9' C5 C6 C10' 157(15) . . . . no
C9' C5 C6 C14' -20(12) . . . . no
C11' C5 C6 C1 2(4) . . . . no
C11' C5 C10' C9' 12(15) . . . . no
C4 C5 C9' C14' 4(2) . . . . no
C4 C5 C9' C6 -154(13) . . . . no
C9' C5 C11' C3 3(5) . . . . no
C6 C5 C11' C12' -8(6) . . . . no
C11' C5 C6 C14' 8(4) . . . . no
C4 C5 C9' C1 -4(2) . . . . no
C4 C5 C11' C12' 5.00 . . . . no
C11' C5 C6 C7 -175(3) . . . . no
C6 C5 C11' C10' 5(8) . . . . no
C4 C5 C9' N1' 174(2) . . . . no
C6 C5 C11' C3 1(5) . . . . no
C10 C5' C11 C12 23(12) . . . . no
C10 C5' C11 C4' 51(18) . . . . no
C9 C5' C11 C10 -19(9) . . . . no
C9 C5' C6' C7' 164(16) . . . . no
C4' C5' C6' C1' 1(3) . . . . no
C9 C5' C11 C4' 32(14) . . . . no
C4' C5' C10 C6' -24(11) . . . . no
C9 C5' C6' C1' -20(14) . . . . no
C11 C5' C9 C6' -164(15) . . . . no
C11 C5' C9 C7' -179(2) . . . . no
C9 C5' C11 C12 4(4) . . . . no
C4' C5' C6' N1 170(3) . . . . no
C4' C5' C6' C7' -176.2(19) . . . . no
C9 C5' C10 C6' -3.8(17) . . . . no
C9 C5' C10 C11 30(13) . . . . no
C11 C5' C10 C4' -10(4) . . . . no
C10 C5' C11 C3' 29(11) . . . . no
C9 C5' C6' N1 149(17) . . . . no
C4' C5' C6' C14 3(3) . . . . no
C4' C5' C11 C3' -22(12) . . . . no
C9 C5' C6' C10 145(16) . . . . no
C6' C5' C11 C3' 9(4) . . . . no
C4' C5' C10 C9 -20(11) . . . . no
C4' C5' C10 C11 10(4) . . . . no
C11 C5' C9 C1' -7(3) . . . . no
C11 C5' C10 C9 -30(13) . . . . no
C4' C5' C6' C10 166(6) . . . . no
C9 C5' C11 C3' 11(4) . . . . no
C10 C5' C9 C1' -171(5) . . . . no
C10 C5' C9 C6' 31(15) . . . . no
C10 C5' C9 C7' 16(5) . . . . no
C10 C5' C9 C14 -168(5) . . . . no
C11 C5' C9 N1 170(2) . . . . no
C6' C5' C10 C9 3.8(17) . . . . no
C11 C5' C6' C10 162(7) . . . . no
C4' C5' C11 C10 -51(18) . . . . no
C11 C5' C9 C10 164(7) . . . . no
C11 C5' C9 C14 -4(3) . . . . no
C6' C5' C11 C4' 31(14) . . . . no
C6' C5' C10 C4' 24(11) . . . . no
C11 C5' C10 C6' -34(13) . . . . no
C6' C5' C10 C11 34(13) . . . . no
C9 C5' C10 C4' 20(11) . . . . no
C10 C5' C6' C14 -163(5) . . . . no
C11 C5' C6' N1 165(3) . . . . no
C11 C5' C6' C1' -4(4) . . . . no
C11 C5' C6' C7' 180(2) . . . . no
C9 C5' C6' C14 -18(14) . . . . no
C10 C5' C6' N1 4(6) . . . . no
C10 C5' C6' C1' -165(5) . . . . no
C11 C5' C6' C14 -1(3) . . . . no
C4' C5' C11 C12 -28(12) . . . . no
C4' C5' C9 C7' -175.4(18) . . . . no
C4' C5' C9 C6' -160(15) . . . . no
C6' C5' C9 C10 -31(15) . . . . no
C6' C5' C9 C7' -15(15) . . . . no
C4' C5' C9 C10 168(6) . . . . no
C10 C5' C6' C7' 18(5) . . . . no
C6' C5' C11 C12 3(4) . . . . no
C6' C5' C9 C14 161(15) . . . . no
C10 C5' C9 N1 6(6) . . . . no
C4' C5' C9 C14 0(2) . . . . no
C6' C5' C9 N1 -25(15) . . . . no
C4' C5' C9 N1 174.4(18) . . . . no
C4' C5' C9 C1' -2(2) . . . . no
C6' C5' C11 C10 -20(9) . . . . no
C6' C5' C9 C1' 158(15) . . . . no
C7 C6 C9' N1' -5(3) . . . . no
C1 C6 C9' C10' 59.00 . . . . no
N1' C6 C9' C14' 180(7) . . . . no
C1 C6 C9' C14' 8.2(15) . . . . no
N1' C6 C9' C10' -130.00 . . . . no
N1' C6 C14' C1 72(9) . . . . no
C1 C6 C9' N1' -172(7) . . . . no
N1' C6 C14' O2' 0(2) . . . . no
N1' C6 C14' C13' -174.6(17) . . . . no
C7 C6 C9' C5 -159(12) . . . . no
C5 C6 C14' C1 -117(9) . . . . no
C5 C6 C14' C2 -18(2) . . . . no
C1 C6 C9' C5 34(15) . . . . no
C1 C6 C9' C7 -167(4) . . . . no
C10' C6 C14' C9' 171(6) . . . . no
C10' C6 C14' C13' -4(3) . . . . no
C5 C6 C14' O2' 171.4(19) . . . . no
C7 C6 C14' C2 164.9(16) . . . . no
C1 C6 C14' O1 -54(9) . . . . no
C1 C6 C14' O2' -72(9) . . . . no
C1 C6 C14' C2 98(10) . . . . no
C1 C6 C14' C9' -72(11) . . . . no
C1 C6 C14' C13' 113(10) . . . . no
C7 C6 C9' C1 167(4) . . . . no
N1' C6 C9' C7 5(3) . . . . no
C14' C6 C10' C4 6(3) . . . . no
C14' C6 C10' C5 3(9) . . . . no
C14' C6 C10' C9' -45.00 . . . . no
C14' C6 C10' C11' 6(4) . . . . no
N1' C6 C14' O1 18.2(16) . . . . no
C1 C6 C7 C8 -164.1(13) . . . . no
C1 C6 C7 C8' -130.9(14) . . . . no
N1' C6 C14' C2 170.5(17) . . . . no
N1' C6 C14' C9' 0(5) . . . . no
C5 C6 C7 N1' -166.4(16) . . . . no
C5 C6 C7 C7' 148(3) . . . . no
C5 C6 C7 C8 12.7(19) . . . . no
C5 C6 C7 C8' 45.9(19) . . . . no
C5 C6 C14' O1 -170.6(15) . . . . no
C9' C6 C7 N1 7(4) . . . . no
C9' C6 C7 N1' 6(4) . . . . no
C9' C6 C7 C7' -39(5) . . . . no
C9' C6 C7 C8 -175(4) . . . . no
C5 C6 C14' C9' 171(6) . . . . no
C5 C6 C14' C13' -4(2) . . . . no
C7 C6 C14' O1 13(2) . . . . no
C7 C6 C14' O2' -5(3) . . . . no
C7 C6 C14' C1 67(10) . . . . no
C10' C6 C7 C8' 46(2) . . . . no
C7 C6 C14' C9' -6(5) . . . . no
C7 C6 C14' C13' 179.8(17) . . . . no
C9' C6 C14' O1 18(5) . . . . no
C9' C6 C14' O2' 0(6) . . . . no
C5 C6 C7 C9' -172(5) . . . . no
N1' C6 C9' C5 -155(9) . . . . no
C9' C6 C14' C1 72(11) . . . . no
C9' C6 C14' C2 171(6) . . . . no
C9' C6 C14' C13' -175(6) . . . . no
C10' C6 C14' O1 -171(2) . . . . no
C10' C6 C14' O2' 171(2) . . . . no
C10' C6 C14' C1 -117(9) . . . . no
C10' C6 C14' C2 -19(3) . . . . no
C1 C6 C7 C7' -28(4) . . . . no
C10' C6 C7 C8 13(2) . . . . no
N1' C6 C10' C11' 171(2) . . . . no
C10' C6 C7 C9' -173(5) . . . . no
C1 C6 C7 C9' 11(4) . . . . no
C5 C6 C7 N1 -165.5(13) . . . . no
C14' C6 C7 C7' -35(4) . . . . no
C7 C6 C9' C10' -134.00 . . . . no
C7 C6 C9' C14' 175(4) . . . . no
C14' C6 C9' N1' -180(7) . . . . no
C14' C6 C9' C1 -8.2(15) . . . . no
C14' C6 C9' C5 26(15) . . . . no
C9' C6 C7 C8' -142(4) . . . . no
C10' C6 C7 N1 -165.6(18) . . . . no
C10' C6 C7 N1' -167(2) . . . . no
C10' C6 C7 C7' 148(3) . . . . no
N1' C6 C10' C4 170.9(17) . . . . no
N1' C6 C10' C5 168(6) . . . . no
N1' C6 C10' C9' 121.00 . . . . no
C14' C6 C7 N1 11(2) . . . . no
C14' C6 C7 N1' 10.2(18) . . . . no
C1 C6 C10' C5 -4(9) . . . . no
C14' C6 C7 C8 -170.7(14) . . . . no
C14' C6 C7 C8' -137.5(15) . . . . no
C5 C6 C10' C11' 4(6) . . . . no
C7 C6 C10' C4 -177.4(15) . . . . no
C7 C6 C10' C5 179(7) . . . . no
C7 C6 C10' C9' 132.00 . . . . no
C7 C6 C10' C11' -177(2) . . . . no
C1 C6 C7 N1 18(2) . . . . no
C1 C6 C7 N1' 16.8(17) . . . . no
C1 C6 C10' C11' -1(4) . . . . no
C5 C6 C10' C4 3(6) . . . . no
C5 C6 C10' C9' -47.00 . . . . no
C14' C6 C7 C9' 4(4) . . . . no
C1 C6 C10' C4 -1(3) . . . . no
N1' C6 C7 C8 179.1(17) . . . . no
C1 C6 C10' C9' -52.00 . . . . no
C14' C6 C9' C10' 51.00 . . . . no
N1' C6 C7 C9' -6(4) . . . . no
N1' C6 C7 N1 0.9(10) . . . . no
C14' C6 C9' C7 -175(4) . . . . no
N1' C6 C9' C1 172(7) . . . . no
N1' C6 C7 C8' -147.7(17) . . . . no
N1' C6 C7 C7' -45(3) . . . . no
N1 C6' C9 C10 -117.00 . . . . no
C7' C6' C10 C11 -175.5(15) . . . . no
N1 C6' C9 C7' 5(3) . . . . no
C7' C6' C10 C5' -164(5) . . . . no
C1' C6' C14 C13 146(15) . . . . no
C1' C6' C9 C5' 25(17) . . . . no
C7' C6' C10 C9 120.00 . . . . no
N1 C6' C9 C5' -160(12) . . . . no
N1 C6' C9 C1' 175(6) . . . . no
N1 C6' C14 O1' 10.7(16) . . . . no
N1 C6' C14 O2 1.0(19) . . . . no
N1 C6' C14 C1' 39(15) . . . . no
N1 C6' C9 C14 178(6) . . . . no
C1' C6' C9 N1 -175(6) . . . . no
C14 C6' C10 C9 -57.00 . . . . no
C14 C6' C10 C11 7(3) . . . . no
C14 C6' C7' C7 -26(5) . . . . no
C14 C6' C7' C8 -133.0(15) . . . . no
C14 C6' C7' C8' -166.1(14) . . . . no
C14 C6' C7' C9 6(3) . . . . no
C9 C6' C14 O2 2(5) . . . . no
C9 C6' C14 C1' 41(15) . . . . no
C9 C6' C14 C2' 177(5) . . . . no
C9 C6' C14 C13 -174(5) . . . . no
C10 C6' C14 O1' -180(2) . . . . no
C10 C6' C14 O2 170.4(19) . . . . no
C1' C6' C9 C7' -170(3) . . . . no
N1 C6' C14 C2' 176.1(18) . . . . no
N1 C6' C14 C9 -1(4) . . . . no
C7' C6' C9 N1 -5(3) . . . . no
N1 C6' C14 C13 -174.7(14) . . . . no
C1' C6' C14 O1' -29(14) . . . . no
C1' C6' C14 O2 -38(14) . . . . no
C1' C6' C14 C2' 137(16) . . . . no
C1' C6' C14 C9 -41(15) . . . . no
C14 C6' C9 C1' -3.2(15) . . . . no
C5' C6' C14 O1' -175.4(16) . . . . no
C5' C6' C14 O2 175.0(17) . . . . no
C5' C6' C14 C1' -147(15) . . . . no
C5' C6' C14 C2' -10(3) . . . . no
C5' C6' C14 C9 173(5) . . . . no
C5' C6' C14 C13 -1(2) . . . . no
C1' C6' C9 C10 68.00 . . . . no
C1' C6' C9 C14 3.2(15) . . . . no
C10 C6' C7' C9 -171(5) . . . . no
C14 C6' C7' N1 13.1(19) . . . . no
C14 C6' C7' N1' 16(2) . . . . no
C5' C6' C10 C9 -76.00 . . . . no
C5' C6' C10 C11 -12(4) . . . . no
C7' C6' C10 C4' -174.0(14) . . . . no
N1 C6' C7' N1' 2.6(10) . . . . no
N1 C6' C7' C7 -39(3) . . . . no
N1 C6' C7' C8 -146.1(19) . . . . no
C14 C6' C10 C4' 9(3) . . . . no
C14 C6' C10 C5' 19(6) . . . . no
C1' C6' C7' N1 15.2(19) . . . . no
C1' C6' C7' N1' 18(2) . . . . no
C1' C6' C7' C7 -23(5) . . . . no
C1' C6' C7' C8 -130.9(16) . . . . no
C1' C6' C7' C8' -163.9(16) . . . . no
C1' C6' C7' C9 9(3) . . . . no
C5' C6' C7' N1 -168.2(18) . . . . no
C5' C6' C7' N1' -165.6(16) . . . . no
C5' C6' C7' C7 153(3) . . . . no
C5' C6' C7' C8 46(2) . . . . no
C5' C6' C7' C8' 13(2) . . . . no
C5' C6' C7' C9 -175(5) . . . . no
C9 C6' C7' N1 7(4) . . . . no
C9 C6' C7' N1' 9(4) . . . . no
C9 C6' C7' C7 -32(6) . . . . no
C9 C6' C7' C8 -139(4) . . . . no
C9 C6' C7' C8' -172(4) . . . . no
C10 C6' C7' N1 -164.1(17) . . . . no
C10 C6' C7' N1' -161.5(16) . . . . no
C10 C6' C7' C7 157(3) . . . . no
C10 C6' C7' C8 50(2) . . . . no
C7' C6' C14 O1' 3(2) . . . . no
C7' C6' C14 O2 -6(3) . . . . no
C7' C6' C14 C1' 32(15) . . . . no
C7' C6' C14 C2' 168.9(19) . . . . no
C7' C6' C14 C9 -8(4) . . . . no
C7' C6' C14 C13 178.0(16) . . . . no
C9 C6' C14 O1' 12(5) . . . . no
C10 C6' C14 C2' -15(3) . . . . no
C14 C6' C9 C5' 22(17) . . . . no
C14 C6' C9 C7' -173(3) . . . . no
N1 C6' C7' C8' -179.1(19) . . . . no
N1 C6' C7' C9 -7(4) . . . . no
N1 C6' C10 C5' -177(5) . . . . no
C10 C6' C14 C1' -151(15) . . . . no
C14 C6' C9 N1 -178(6) . . . . no
C10 C6' C14 C9 168(6) . . . . no
C10 C6' C14 C13 -5(3) . . . . no
C7' C6' C9 C1' 170(3) . . . . no
C7' C6' C9 C5' -165(14) . . . . no
C7' C6' C9 C10 -123.00 . . . . no
C7' C6' C9 C14 173(3) . . . . no
N1 C6' C10 C9 106.00 . . . . no
N1 C6' C10 C11 170.8(17) . . . . no
C1' C6' C10 C4' 7(3) . . . . no
C1' C6' C10 C5' 17(6) . . . . no
C14 C6' C9 C10 65.00 . . . . no
N1 C6' C10 C4' 172.3(18) . . . . no
C5' C6' C10 C4' -11(5) . . . . no
C10 C6' C7' C8' 17(2) . . . . no
C1' C6' C10 C9 -59.00 . . . . no
C1' C6' C10 C11 5(3) . . . . no
N1' C7 C7' C8 172.8(13) . . . . no
C8' C7 C9' C14' -126(3) . . . . no
N1' C7 C7' C8' -161.4(13) . . . . no
N1' C7 C7' C9 40(3) . . . . no
N1' C7 C8 C8' -72(4) . . . . no
C6 C7 C8 C7' 164.2(16) . . . . no
C6 C7 C8 C8' 110.6(18) . . . . no
C7' C7 C8 C8' -53.6(18) . . . . no
C8' C7 C8 C7' 53.6(18) . . . . no
C9' C7 C8 C7' 163(2) . . . . no
C6 C7 C7' C6' 100(5) . . . . no
C6 C7 C7' N1' 46(3) . . . . no
N1 C7 C8' C8 121.1(17) . . . . no
N1' C7 C8' C7' 27.9(19) . . . . no
N1' C7 C8' C8 146(2) . . . . no
C6 C7 C8' C7' 155.3(16) . . . . no
C6 C7 C8' C8 -87.1(19) . . . . no
C6 C7 C7' N1 60(3) . . . . no
C8 C7 C8' C7' -117.6(19) . . . . no
C9' C7 C8' C7' 143.3(19) . . . . no
C9' C7 C8' C8 -99(2) . . . . no
N1 C7 C9' N1' -0.1(10) . . . . no
N1 C7 C9' C1 26(3) . . . . no
N1 C7 C9' C5 -168.3(11) . . . . no
N1 C7 C9' C6 -174(4) . . . . no
N1 C7 C9' C10' -168.5(14) . . . . no
N1 C7 C9' C14' 14(4) . . . . no
N1' C7 C9' C1 26(3) . . . . no
N1' C7 C9' C5 -168.3(15) . . . . no
N1' C7 C9' C6 -174(4) . . . . no
N1' C7 C9' C10' -168.4(17) . . . . no
N1' C7 C9' C14' 14(3) . . . . no
C7' C7 C8' C8 117.6(19) . . . . no
N1 C7 C7' N1' -14.0(12) . . . . no
N1 C7 C7' C6' 39(3) . . . . no
N1 C7 C7' C8 158.8(12) . . . . no
N1 C7 C7' C8' -175.4(14) . . . . no
N1 C7 C7' C9 26.3(19) . . . . no
N1' C7 C7' N1 14.0(12) . . . . no
N1' C7 C7' C6' 54(4) . . . . no
C7' C7 C9' C5 160(2) . . . . no
C7' C7 C9' C6 155(4) . . . . no
C7' C7 C9' C10' 160(2) . . . . no
C7' C7 C9' C14' -18(5) . . . . no
C8 C7 C9' N1' 179.8(19) . . . . no
C8 C7 C9' C1 -154(3) . . . . no
C8 C7 C9' C5 12(2) . . . . no
C6 C7 C7' C8 -141(3) . . . . no
C6 C7 C7' C8' -115(3) . . . . no
C6 C7 C7' C9 86(4) . . . . no
C8 C7 C7' N1 -158.8(12) . . . . no
C8 C7 C7' N1' -172.8(13) . . . . no
C8 C7 C7' C6' -119(4) . . . . no
C8 C7 C7' C8' 25.8(9) . . . . no
C8 C7 C7' C9 -133(2) . . . . no
C8' C7 C7' N1 175.4(14) . . . . no
C8' C7 C7' N1' 161.4(13) . . . . no
C8' C7 C7' C6' -145(4) . . . . no
C8' C7 C7' C8 -25.8(9) . . . . no
C8' C7 C7' C9 -158(3) . . . . no
C9' C7 C7' N1 45(3) . . . . no
C9' C7 C7' N1' 31(2) . . . . no
C9' C7 C7' C6' 84(5) . . . . no
C9' C7 C7' C8 -157(2) . . . . no
C9' C7 C7' C8' -131(2) . . . . no
C9' C7 C7' C9 71(4) . . . . no
N1 C7 C8 C7' -17.6(10) . . . . no
N1 C7 C8 C8' -71.2(19) . . . . no
N1' C7 C8 C7' -18(3) . . . . no
C6 C7 C9' C14' -172(6) . . . . no
C7' C7 C9' N1' -32(2) . . . . no
C7' C7 C9' C1 -5(5) . . . . no
C8 C7 C9' C6 6(5) . . . . no
C9' C7 C8 C8' 109(2) . . . . no
N1 C7 C8' C7' 3.4(10) . . . . no
C8' C7 C9' N1' -140.4(19) . . . . no
C8' C7 C9' C1 -114(3) . . . . no
C8' C7 C9' C5 51(2) . . . . no
C8' C7 C9' C6 46(5) . . . . no
C8' C7 C9' C10' 51(2) . . . . no
C8 C7 C9' C10' 11(2) . . . . no
C8 C7 C9' C14' -166(3) . . . . no
C6 C7 C9' N1' 174(4) . . . . no
C6 C7 C9' C1 -160(6) . . . . no
C6 C7 C9' C5 6(3) . . . . no
C6 C7 C9' C10' 5(3) . . . . no
C6' C7' C9 C1' -164(5) . . . . no
C8 C7' C9 C14 -119(2) . . . . no
C8' C7' C9 N1 -178(2) . . . . no
C6' C7' C9 C14 -168(5) . . . . no
C7 C7' C9 N1 -27(2) . . . . no
C7 C7' C9 C1' -4(4) . . . . no
C7 C7' C9 C5' 164(2) . . . . no
C8' C7' C9 C14 -159(2) . . . . no
N1 C7' C9 C5' -169.3(13) . . . . no
N1 C7' C9 C6' -173(4) . . . . no
C8' C7' C9 C1' -155(2) . . . . no
C8' C7' C9 C5' 13(2) . . . . no
C8' C7' C9 C6' 9(4) . . . . no
C8' C7' C9 C10 15.5(19) . . . . no
N1' C7' C9 C10 -165.1(12) . . . . no
N1' C7' C9 C14 20(3) . . . . no
C6' C7' C9 N1 173(4) . . . . no
N1 C7' C8 C7 30.9(17) . . . . no
N1 C7' C8 C8' 149(2) . . . . no
N1' C7' C8 C7 5.3(10) . . . . no
N1' C7' C8 C8' 122.9(18) . . . . no
C6' C7' C8 C7 157.4(19) . . . . no
C6' C7' C8 C8' -85(2) . . . . no
C7 C7' C8 C8' 117.6(18) . . . . no
C7 C7' C9 C6' 160(4) . . . . no
C7 C7' C9 C10 166(2) . . . . no
C7 C7' C9 C14 -8(4) . . . . no
C8 C7' C9 N1 -138(2) . . . . no
C8 C7' C9 C1' -115(3) . . . . no
C8 C7' C9 C5' 52.6(19) . . . . no
C8 C7' C9 C6' 49(4) . . . . no
C8 C7' C9 C10 55.4(18) . . . . no
C6' C7' C8' C7 166.5(18) . . . . no
C6' C7' C8' C8 112.8(18) . . . . no
C7 C7' C8' C8 -53.7(16) . . . . no
C8 C7' C8' C7 53.7(16) . . . . no
C9 C7' C8' C7 164(2) . . . . no
C9 C7' C8' C8 110(2) . . . . no
N1 C7' C9 C1' 23(3) . . . . no
N1' C7' C9 C6' -172(4) . . . . no
N1' C7' C8' C7 -15.3(11) . . . . no
N1 C7' C9 C10 -166.4(13) . . . . no
N1 C7' C9 C14 19(3) . . . . no
N1' C7' C9 N1 1.3(9) . . . . no
N1' C7' C9 C1' 24(3) . . . . no
N1' C7' C9 C5' -167.9(12) . . . . no
N1 C7' C8' C7 -11(3) . . . . no
N1 C7' C8' C8 -65(4) . . . . no
N1' C7' C8' C8 -69(2) . . . . no
C9 C7' C8 C8' -98(2) . . . . no
C6' C7' C9 C5' 4(3) . . . . no
C6' C7' C9 C10 7(3) . . . . no
C9 C7' C8 C7 145(2) . . . . no
C8' C7' C8 C7 -117.6(18) . . . . no
C7 C8 C8' C7' 33.7(9) . . . . no
C7' C8 C8' C7 -33.7(9) . . . . no
C7' C9 C10 C11 -174.6(15) . . . . no
N1 C9 C14 C1' 61.00 . . . . no
N1 C9 C14 O2 0.5(19) . . . . no
C14 C9 C10 C6' 119.00 . . . . no
C14 C9 C10 C11 2(2) . . . . no
N1 C9 C14 O1' 9.6(17) . . . . no
C7' C9 C10 C5' -164(5) . . . . no
C7' C9 C10 C6' -58.00 . . . . no
C1' C9 C14 C13 124.00 . . . . no
C5' C9 C14 O1' -174.5(13) . . . . no
C5' C9 C14 O2 176.4(13) . . . . no
C5' C9 C14 C1' -123.00 . . . . no
C5' C9 C14 C2' -9(3) . . . . no
C5' C9 C14 C6' -6(4) . . . . no
C5' C9 C14 C13 2(2) . . . . no
C6' C9 C14 O1' -169(4) . . . . no
C6' C9 C14 O2 -178(4) . . . . no
C6' C9 C14 C1' -117.00 . . . . no
C6' C9 C14 C2' -3(5) . . . . no
C6' C9 C14 C13 7(5) . . . . no
C7' C9 C14 O1' -3(3) . . . . no
C7' C9 C14 O2 -12(3) . . . . no
C7' C9 C14 C1' 49.00 . . . . no
C7' C9 C14 C2' 163(2) . . . . no
C7' C9 C14 C6' 166(6) . . . . no
C7' C9 C14 C13 173(2) . . . . no
C10 C9 C14 O1' -176.8(13) . . . . no
C10 C9 C14 O2 174.0(13) . . . . no
C10 C9 C14 C1' -125.00 . . . . no
C10 C9 C14 C2' -11(3) . . . . no
C10 C9 C14 C6' -8(4) . . . . no
C10 C9 C14 C13 -1(2) . . . . no
N1 C9 C14 C2' 176(2) . . . . no
N1 C9 C14 C6' 179(5) . . . . no
N1 C9 C14 C13 -174.4(14) . . . . no
C1' C9 C14 O1' -52.00 . . . . no
C1' C9 C14 O2 -61.00 . . . . no
C1' C9 C14 C2' 114.00 . . . . no
C1' C9 C14 C6' 117.00 . . . . no
N1 C9 C10 C4' 176.4(14) . . . . no
N1 C9 C10 C5' -175(5) . . . . no
N1 C9 C10 C6' -68.00 . . . . no
N1 C9 C10 C11 174.5(14) . . . . no
C1' C9 C10 C4' 1(2) . . . . no
C1' C9 C10 C5' 10(6) . . . . no
C1' C9 C10 C6' 117.00 . . . . no
C1' C9 C10 C11 -1(2) . . . . no
C5' C9 C10 C4' -9(5) . . . . no
C5' C9 C10 C6' 106.00 . . . . no
C5' C9 C10 C11 -11(4) . . . . no
C6' C9 C10 C4' -115.00 . . . . no
C6' C9 C10 C5' -106.00 . . . . no
C6' C9 C10 C11 -117.00 . . . . no
C7' C9 C10 C4' -172.8(13) . . . . no
C14 C9 C10 C5' 13(5) . . . . no
C14 C9 C10 C4' 4(2) . . . . no
N1' C9' C10' C5 170(6) . . . . no
N1' C9' C10' C4 174.4(17) . . . . no
C1 C9' C10' C4 -6(3) . . . . no
N1' C9' C10' C6 -55.00 . . . . no
N1' C9' C10' C11' 175(2) . . . . no
C1 C9' C10' C11' -6(4) . . . . no
C5 C9' C10' C4 5(6) . . . . no
C5 C9' C10' C6 135.00 . . . . no
C5 C9' C10' C11' 5(6) . . . . no
C6 C9' C10' C4 -131.00 . . . . no
C6 C9' C10' C5 -135.00 . . . . no
C6 C9' C10' C11' -130.00 . . . . no
C7 C9' C10' C4 -176.5(16) . . . . no
C7 C9' C10' C5 179(7) . . . . no
C7 C9' C10' C6 -46.00 . . . . no
C7 C9' C10' C11' -176(2) . . . . no
C14' C9' C10' C4 2(3) . . . . no
C14' C9' C10' C5 -3(8) . . . . no
C14' C9' C10' C6 133.00 . . . . no
C14' C9' C10' C11' 2(3) . . . . no
N1' C9' C14' O1 17(2) . . . . no
N1' C9' C14' O2' 0(3) . . . . no
N1' C9' C14' C1 87(10) . . . . no
N1' C9' C14' C2 169.4(19) . . . . no
N1' C9' C14' C6 180(6) . . . . no
N1' C9' C14' C13' -174.1(19) . . . . no
C1 C9' C14' O1 -70(10) . . . . no
C1 C9' C14' O2' -86(10) . . . . no
C1 C9' C14' C2 83(10) . . . . no
C1 C9' C14' C6 93(11) . . . . no
C1 C9' C14' C13' 99(10) . . . . no
C5 C9' C14' O1 -169.6(13) . . . . no
C5 C9' C14' O2' 173.5(16) . . . . no
C5 C9' C14' C1 -100(10) . . . . no
C5 C9' C14' C2 -17(3) . . . . no
C5 C9' C14' C6 -7(4) . . . . no
C5 C9' C14' C13' -1(3) . . . . no
C6 C9' C14' O1 -163(5) . . . . no
C6 C9' C14' O2' -180(5) . . . . no
C6 C9' C14' C1 -93(11) . . . . no
C6 C9' C14' C2 -11(6) . . . . no
C6 C9' C14' C13' 6(6) . . . . no
C7 C9' C14' O1 8(4) . . . . no
C7 C9' C14' O2' -9(4) . . . . no
C7 C9' C14' C1 77(10) . . . . no
C7 C9' C14' C2 160(3) . . . . no
C7 C9' C14' C6 171(8) . . . . no
C7 C9' C14' C13' 177(3) . . . . no
C10' C9' C14' O1 -169.2(17) . . . . no
C10' C9' C14' O2' 173.9(19) . . . . no
C10' C9' C14' C1 -100(10) . . . . no
C10' C9' C14' C2 -17(3) . . . . no
C10' C9' C14' C6 -6(4) . . . . no
C10' C9' C14' C13' 0(3) . . . . no
C1 C9' C10' C6 125.00 . . . . no
C1 C9' C10' C5 -10(8) . . . . no
C4' C10 C11 C5' 142(15) . . . . no
C4' C10 C11 C3' -11(9) . . . . no
C5' C10 C11 C4' -142(15) . . . . no
C4' C10 C11 C12 -17(9) . . . . no
C5' C10 C11 C3' -153(11) . . . . no
C6' C10 C11 C4' 12(10) . . . . no
C6' C10 C11 C5' 154(11) . . . . no
C6' C10 C11 C12 -5(3) . . . . no
C9 C10 C11 C3' 3(2) . . . . no
C9 C10 C11 C4' 14(10) . . . . no
C5' C10 C11 C12 -159(11) . . . . no
C6' C10 C11 C3' 1(3) . . . . no
C9 C10 C11 C12 -3(3) . . . . no
C9 C10 C11 C5' 157(11) . . . . no
C4 C10' C11' C12' -1(14) . . . . no
C5 C10' C11' C3 176(11) . . . . no
C5 C10' C11' C4 168.00 . . . . no
C5 C10' C11' C12' 168(11) . . . . no
C6 C10' C11' C3 3(4) . . . . no
C6 C10' C11' C4 -5(18) . . . . no
C6 C10' C11' C5 -173(11) . . . . no
C6 C10' C11' C12' -5(5) . . . . no
C9' C10' C11' C3 5(4) . . . . no
C9' C10' C11' C4 -2(18) . . . . no
C9' C10' C11' C5 -171(11) . . . . no
C9' C10' C11' C12' -3(4) . . . . no
C4 C10' C11' C3 8(15) . . . . no
C4 C10' C11' C5 -168.00 . . . . no
C3' C11 C12 C4' 100(14) . . . . no
C3' C11 C12 C2' -57(12) . . . . no
C4' C11 C12 C3' -100(14) . . . . no
C4' C11 C12 C13 -165(7) . . . . no
C5' C11 C12 C2' 5(4) . . . . no
C5' C11 C12 C3' 62(12) . . . . no
C5' C11 C12 C4' 162(8) . . . . no
C5' C11 C12 C13 -3(4) . . . . no
C10 C11 C12 C2' 9(3) . . . . no
C10 C11 C12 C3' 66(12) . . . . no
C10 C11 C12 C4' 166(8) . . . . no
C10 C11 C12 C13 1(3) . . . . no
C3' C11 C12 C13 -65(12) . . . . no
C4' C11 C12 C2' -157(7) . . . . no
C3 C11' C12' C13' -73(10) . . . . no
C3 C11' C12' C2 -60(10) . . . . no
C3 C11' C12' C4 105(13) . . . . no
C4 C11' C12' C13' -178(9) . . . . no
C5 C11' C12' C2 17(6) . . . . no
C5 C11' C12' C3 77(11) . . . . no
C5 C11' C12' C4 -178(12) . . . . no
C5 C11' C12' C13' 4(6) . . . . no
C10' C11' C12' C2 14(4) . . . . no
C10' C11' C12' C3 74(11) . . . . no
C10' C11' C12' C4 180(10) . . . . no
C10' C11' C12' C13' 2(5) . . . . no
C4 C11' C12' C3 -105(13) . . . . no
C4 C11' C12' C2 -166(8) . . . . no
C2' C12 C13 C3' 64(12) . . . . no
C2' C12 C13 C1' -82(10) . . . . no
C3' C12 C13 C2' -64(12) . . . . no
C2' C12 C13 C14 -84(11) . . . . no
C3' C12 C13 C1' -146(6) . . . . no
C4' C12 C13 C2' 80(11) . . . . no
C4' C12 C13 C3' 144(7) . . . . no
C4' C12 C13 C14 -4(4) . . . . no
C11 C12 C13 C1' 2(3) . . . . no
C11 C12 C13 C2' 85(11) . . . . no
C11 C12 C13 C3' 149(7) . . . . no
C11 C12 C13 C14 0(3) . . . . no
C4' C12 C13 C1' -2(4) . . . . no
C3' C12 C13 C14 -148(6) . . . . no
C2 C12' C13' C3 53(9) . . . . no
C2 C12' C13' C14' -85(6) . . . . no
C3 C12' C13' C2 -53(9) . . . . no
C3 C12' C13' C14' -138(6) . . . . no
C3 C12' C13' C1 -132(6) . . . . no
C2 C12' C13' C1 -79(6) . . . . no
C4 C12' C13' C3 138(9) . . . . no
C4 C12' C13' C14' 0(5) . . . . no
C11' C12' C13' C1 6(4) . . . . no
C11' C12' C13' C2 85(7) . . . . no
C11' C12' C13' C3 138(8) . . . . no
C11' C12' C13' C14' 0(4) . . . . no
C4 C12' C13' C2 85(7) . . . . no
C4 C12' C13' C1 6(5) . . . . no
C1' C13 C14 O2 166(11) . . . . no
C1' C13 C14 O1' 155(12) . . . . no
C1' C13 C14 C9 -19(10) . . . . no
C2' C13 C14 O1' 44(8) . . . . no
C2' C13 C14 O2 55(8) . . . . no
C2' C13 C14 C1' -111(13) . . . . no
C2' C13 C14 C6' -129(7) . . . . no
C1' C13 C14 C2' 111(13) . . . . no
C1' C13 C14 C6' -18(10) . . . . no
C3' C13 C14 O2 175(2) . . . . no
C3' C13 C14 C1' 9(11) . . . . no
C3' C13 C14 C2' 120(8) . . . . no
C3' C13 C14 C6' -9(3) . . . . no
C3' C13 C14 C9 -10(3) . . . . no
C12 C13 C14 O1' 174.0(19) . . . . no
C12 C13 C14 O2 -175.1(16) . . . . no
C12 C13 C14 C1' 19(11) . . . . no
C12 C13 C14 C2' 130(8) . . . . no
C12 C13 C14 C6' 1(2) . . . . no
C12 C13 C14 C9 0(3) . . . . no
C3' C13 C14 O1' 164(2) . . . . no
C2' C13 C14 C9 -130(7) . . . . no
C1 C13' C14' O2' 145(9) . . . . no
C1 C13' C14' O1 124(9) . . . . no
C1 C13' C14' C9' -41(6) . . . . no
C2 C13' C14' O1 52(6) . . . . no
C2 C13' C14' O2' 74(6) . . . . no
C2 C13' C14' C1 -71(9) . . . . no
C2 C13' C14' C6 -111(5) . . . . no
C2 C13' C14' C9' -112(5) . . . . no
C3 C13' C14' O1 151(3) . . . . no
C3 C13' C14' O2' 172(2) . . . . no
C3 C13' C14' C1 27(8) . . . . no
C3 C13' C14' C2 99(6) . . . . no
C3 C13' C14' C6 -13(4) . . . . no
C3 C13' C14' C9' -14(4) . . . . no
C12' C13' C14' O1 164(2) . . . . no
C12' C13' C14' O2' -175(2) . . . . no
C12' C13' C14' C1 40(8) . . . . no
C12' C13' C14' C2 112(6) . . . . no
C12' C13' C14' C6 0(3) . . . . no
C12' C13' C14' C9' -1(4) . . . . no
C1 C13' C14' C2 71(9) . . . . no
C1 C13' C14' C6 -40(6) . . . . no
O3' C15 C16 C17 179.6(10) . . . . no
O3' C15 C20 C19 179.3(8) . . . . no
C20 C15 C16 C17 -0.1(14) . . . . no
O3' C15 C20 N2 -3.6(11) . . . . no
C16 C15 C20 C19 -1.1(13) . . . . no
C16 C15 C20 N2 176.1(8) . . . . no
C15 C16 C17 C18 1.4(15) . . . . no
C16 C17 C18 C19 -1.7(16) . . . . no
C17 C18 C19 C20 0.6(14) . . . . no
C18 C19 C20 C15 0.8(13) . . . . no
C18 C19 C20 N2 -175.9(8) . . . . no
